data_4330367
loop_
_publ_author_name
'\/Lukasz John'
'Magdalena Kosi\'nska-Kl\"ahn'
'Lucjan B. Jerzykiewicz'
'Leszek K\;epi\'nski'
'Piotr Sobota'

_publ_section_title
;
 Synthesis of Functionalized Materials Using Aryloxo-Organometallic
 Compounds toward Spinel-like MM'2O4 (M = Ba2+, Sr2+; M' = In3+, Al3+)
 Double Oxides
;
_journal_name_full 'Inorganic Chemistry'
_journal_page_first 9820
_journal_page_last 9832
_journal_paper_doi 10.1021/ic301218v
_journal_volume 51
_journal_year 2012
_chemical_formula_moiety 'C44 H56 Ba In2 O8'
_chemical_formula_sum 'C44 H56 Ba In2 O8'
_chemical_formula_weight 1079.87
_chemical_name_systematic
;
 ?
;
_space_group_IT_number 15
_symmetry_cell_setting monoclinic
_symmetry_Int_Tables_number 15
_symmetry_space_group_name_Hall '-C 2yc'
_symmetry_space_group_name_H-M 'C 1 2/c 1'
_atom_sites_solution_hydrogens geom
_atom_sites_solution_primary direct
_atom_sites_solution_secondary difmap
_audit_creation_method SHELXL-97
_cell_angle_alpha 90.00
_cell_angle_beta 91.08(4)
_cell_angle_gamma 90.00
_cell_formula_units_Z 20
_cell_length_a 40.809(8)
_cell_length_b 12.708(4)
_cell_length_c 42.708(9)
_cell_measurement_reflns_used 12653
_cell_measurement_temperature 100(2)
_cell_measurement_theta_max 78
_cell_measurement_theta_min 3
_cell_volume 22144(9)
_computing_cell_refinement
;
CrysAlis RED. Version 1.171.31 Oxford Diffraction, 2006)
;
_computing_data_collection
;
CrysAlis CCD. Version 1.171.31 (Oxford Diffraction, 2006)
;
_computing_data_reduction
;
CrysAlis RED. Version 1.171.31 (Oxford Diffraction, 2006)
;
_computing_molecular_graphics 'SHELXTL. Version 6.14 (Bruker, 2003)'
_computing_publication_material 'SHELXTL. Version 6.14 (Bruker, 2003)'
_computing_structure_refinement 'SHELXTL. Version 6.14 (Bruker, 2003)'
_computing_structure_solution 'SHELXTL. Version 6.14 (Bruker, 2003)'
_diffrn_ambient_temperature 100(2)
_diffrn_measured_fraction_theta_full 0.974
_diffrn_measured_fraction_theta_max 0.974
_diffrn_measurement_device_type 'Xcalibur PX \k-geometry diffractometer with Onyx CCD camera'
_diffrn_measurement_method '\w and \f'
_diffrn_radiation_monochromator graphite
_diffrn_radiation_source 'fine-focus sealed tube'
_diffrn_radiation_type CuK\a
_diffrn_radiation_wavelength 1.54178
_diffrn_reflns_av_R_equivalents 0.0544
_diffrn_reflns_av_sigmaI/netI 0.0681
_diffrn_reflns_limit_h_max 51
_diffrn_reflns_limit_h_min -48
_diffrn_reflns_limit_k_max 16
_diffrn_reflns_limit_k_min -11
_diffrn_reflns_limit_l_max 53
_diffrn_reflns_limit_l_min -46
_diffrn_reflns_number 110410
_diffrn_reflns_theta_full 76.84
_diffrn_reflns_theta_max 76.84
_diffrn_reflns_theta_min 2.97
_exptl_absorpt_coefficient_mu 15.482
_exptl_absorpt_correction_T_max 0.912
_exptl_absorpt_correction_T_min 0.873
_exptl_absorpt_correction_type analytical
_exptl_absorpt_process_details
;
CrysAlis CCD. Version 1.171.31 (Oxford Diffraction, 2006)
;
_exptl_crystal_colour colorless
_exptl_crystal_density_diffrn 1.620
_exptl_crystal_description block
_exptl_crystal_F_000 10760
_exptl_crystal_size_max 0.109
_exptl_crystal_size_mid 0.096
_exptl_crystal_size_min 0.042
_refine_diff_density_max 0.893
_refine_diff_density_min -1.938
_refine_diff_density_rms 0.184
_refine_ls_extinction_method none
_refine_ls_goodness_of_fit_ref 0.781
_refine_ls_hydrogen_treatment constr
_refine_ls_matrix_type full
_refine_ls_number_parameters 1270
_refine_ls_number_reflns 22742
_refine_ls_number_restraints 0
_refine_ls_restrained_S_all 0.781
_refine_ls_R_factor_all 0.0773
_refine_ls_R_factor_gt 0.0424
_refine_ls_shift/su_max 0.001
_refine_ls_shift/su_mean 0.000
_refine_ls_structure_factor_coef Fsqd
_refine_ls_weighting_details 'calc w=1/[\s^2^(Fo^2^)+(0.0733P)^2^+0.0000P] where P=(Fo^2^+2Fc^2^)/3'
_refine_ls_weighting_scheme calc
_refine_ls_wR_factor_gt 0.1079
_refine_ls_wR_factor_ref 0.1173
_reflns_number_gt 11538
_reflns_number_total 22742
_reflns_threshold_expression >2sigma(I)
_cod_data_source_file ic301218v_si_002_1.cif
_cod_data_source_block CCDC878064
_cod_depositor_comments
;

2021-08-30
Z value and formula fixed to values more according to usual
chemical conventions.                 miguel
;
_cod_original_formula_sum 'C220 H280 Ba5 In10 O40'
_cod_original_formula_weight 5399.34
_cod_original_formula_moiety '5(C44 H56 Ba In2 O8)'
_cod_original_formula_units_Z 4
_cod_original_sg_symbol_H-M 'C 2/c'
_cod_database_code 4330367

loop_
_symmetry_equiv_pos_site_id
_symmetry_equiv_pos_as_xyz
1 x,y,z
2 -x,y,1/2-z
3 -x,-y,-z
4 x,-y,1/2+z
5 1/2+x,1/2+y,z
6 1/2-x,1/2+y,1/2-z
7 1/2-x,1/2-y,-z
8 1/2+x,1/2-y,1/2+z

loop_
_atom_site_label
_atom_site_type_symbol
_atom_site_fract_x
_atom_site_fract_y
_atom_site_fract_z
_atom_site_U_iso_or_equiv
_atom_site_adp_type
_atom_site_occupancy
_atom_site_symmetry_multiplicity
_atom_site_calc_flag
_atom_site_refinement_flags
Ba1 Ba 0.096972(10) 0.64012(3) 0.045856(9) 0.02015(10) Uani 1 1 d .
Ba2 Ba 0.302871(10) 0.29722(3) 0.154727(9) 0.01913(9) Uani 1 1 d .
Ba3 Ba 0.0000 0.09445(4) 0.2500 0.01794(12) Uani 1 2 d S
In1 In 0.096509(12) 0.95876(3) 0.042197(11) 0.02472(11) Uani 1 1 d .
In2 In 0.095872(12) 0.32075(3) 0.047834(11) 0.02544(12) Uani 1 1 d .
In3 In 0.304171(12) -0.02204(3) 0.156599(11) 0.02460(11) Uani 1 1 d .
In4 In 0.302793(12) 0.61708(3) 0.153297(12) 0.02492(11) Uani 1 1 d .
In5 In 0.0000 -0.22506(5) 0.2500 0.02238(15) Uani 1 2 d S
In6 In 0.0000 0.41358(5) 0.2500 0.02326(15) Uani 1 2 d S
O10 O 0.02990(11) 0.6561(3) 0.06419(10) 0.0234(10) Uani 1 1 d .
O11 O 0.06438(11) 0.8256(3) 0.03806(10) 0.0240(10) Uani 1 1 d .
O20 O 0.16539(11) 0.6484(3) 0.03300(11) 0.0283(11) Uani 1 1 d .
O21 O 0.12974(11) 0.8277(3) 0.04684(11) 0.0254(10) Uani 1 1 d .
O30 O 0.11429(14) 0.6352(4) 0.11116(11) 0.0383(13) Uani 1 1 d .
O31 O 0.09565(12) 0.4546(3) 0.07906(11) 0.0297(11) Uani 1 1 d .
O40 O 0.08599(12) 0.6265(3) -0.02125(10) 0.0258(11) Uani 1 1 d .
O41 O 0.09914(12) 0.4513(3) 0.01611(11) 0.0302(11) Uani 1 1 d .
O50 O 0.23437(10) 0.2802(3) 0.16885(11) 0.0268(11) Uani 1 1 d .
O51 O 0.27158(11) 0.1086(3) 0.14984(11) 0.0262(10) Uani 1 1 d .
O60 O 0.37083(11) 0.2907(3) 0.14443(11) 0.0245(10) Uani 1 1 d .
O61 O 0.33592(10) 0.1114(3) 0.16198(10) 0.0233(10) Uani 1 1 d .
O71 O 0.29982(11) 0.4853(3) 0.18485(10) 0.0269(10) Uani 1 1 d .
O70 O 0.31763(12) 0.3128(3) 0.22105(10) 0.0267(11) Uani 1 1 d .
O80 O 0.28984(12) 0.3003(3) 0.08819(10) 0.0259(10) Uani 1 1 d .
O81 O 0.30368(11) 0.4832(3) 0.12203(10) 0.0251(10) Uani 1 1 d .
O90 O 0.01488(11) 0.0835(3) 0.31686(9) 0.0221(10) Uani 1 1 d .
O91 O -0.00301(11) -0.0918(3) 0.28103(10) 0.0248(10) Uani 1 1 d .
O100 O 0.06743(11) 0.1063(3) 0.23419(11) 0.0270(10) Uani 1 1 d .
O101 O 0.03258(10) 0.2813(3) 0.25490(10) 0.0219(10) Uani 1 1 d .
C1 C 0.0873(2) 1.0324(5) 0.08655(16) 0.0381(19) Uani 1 1 d .
H1A H 0.0770 1.1011 0.0830 0.057 Uiso 1 1 calc R
H1B H 0.1081 1.0418 0.0981 0.057 Uiso 1 1 calc R
H1C H 0.0727 0.9878 0.0987 0.057 Uiso 1 1 calc R
C2 C 0.10528(18) 1.0298(5) -0.00311(16) 0.0324(17) Uani 1 1 d .
H2A H 0.0949 1.0992 -0.0041 0.049 Uiso 1 1 calc R
H2B H 0.0960 0.9848 -0.0197 0.049 Uiso 1 1 calc R
H2C H 0.1289 1.0373 -0.0060 0.049 Uiso 1 1 calc R
C3 C 0.14324(17) 0.2468(6) 0.05381(19) 0.0385(18) Uani 1 1 d .
H3A H 0.1446 0.1855 0.0399 0.058 Uiso 1 1 calc R
H3B H 0.1462 0.2240 0.0756 0.058 Uiso 1 1 calc R
H3C H 0.1605 0.2971 0.0486 0.058 Uiso 1 1 calc R
C4 C 0.04667(17) 0.2587(6) 0.0416(2) 0.045(2) Uani 1 1 d .
H4A H 0.0475 0.1817 0.0409 0.067 Uiso 1 1 calc R
H4B H 0.0371 0.2855 0.0220 0.067 Uiso 1 1 calc R
H4C H 0.0332 0.2810 0.0592 0.067 Uiso 1 1 calc R
C5 C 0.3144(2) -0.0970(5) 0.11284(17) 0.0385(19) Uani 1 1 d .
H5A H 0.3246 -0.1657 0.1168 0.058 Uiso 1 1 calc R
H5B H 0.3294 -0.0529 0.1009 0.058 Uiso 1 1 calc R
H5C H 0.2940 -0.1066 0.1008 0.058 Uiso 1 1 calc R
C6 C 0.2936(2) -0.0892(6) 0.20209(18) 0.0403(19) Uani 1 1 d .
H6A H 0.3018 -0.1616 0.2031 0.060 Uiso 1 1 calc R
H6B H 0.2698 -0.0891 0.2052 0.060 Uiso 1 1 calc R
H6C H 0.3043 -0.0471 0.2185 0.060 Uiso 1 1 calc R
C7 C 0.35139(17) 0.6829(5) 0.16119(19) 0.0370(19) Uani 1 1 d .
H7A H 0.3494 0.7567 0.1676 0.055 Uiso 1 1 calc R
H7B H 0.3638 0.6788 0.1418 0.055 Uiso 1 1 calc R
H7C H 0.3628 0.6430 0.1777 0.055 Uiso 1 1 calc R
C8 C 0.25502(17) 0.6900(5) 0.1471(2) 0.047(2) Uani 1 1 d .
H8A H 0.2569 0.7658 0.1510 0.071 Uiso 1 1 calc R
H8B H 0.2397 0.6590 0.1619 0.071 Uiso 1 1 calc R
H8C H 0.2469 0.6781 0.1257 0.071 Uiso 1 1 calc R
C9 C 0.04752(16) -0.2960(5) 0.25795(18) 0.0322(17) Uani 1 1 d .
H9A H 0.0447 -0.3685 0.2653 0.048 Uiso 1 1 calc R
H9B H 0.0598 -0.2555 0.2738 0.048 Uiso 1 1 calc R
H9C H 0.0596 -0.2964 0.2383 0.048 Uiso 1 1 calc R
C10 C -0.00997(18) 0.4847(5) 0.29504(15) 0.0315(17) Uani 1 1 d .
H10A H -0.0085 0.5615 0.2933 0.047 Uiso 1 1 calc R
H10B H 0.0061 0.4598 0.3106 0.047 Uiso 1 1 calc R
H10C H -0.0320 0.4651 0.3015 0.047 Uiso 1 1 calc R
C11 C 0.00341(16) 0.5793(5) 0.07009(15) 0.0239(14) Uani 1 1 d .
C12 C -0.02796(17) 0.6467(5) 0.07447(17) 0.0297(16) Uani 1 1 d .
H12A H -0.0473 0.6140 0.0640 0.036 Uiso 1 1 calc R
H12B H -0.0326 0.6573 0.0969 0.036 Uiso 1 1 calc R
C13 C -0.01873(16) 0.7488(5) 0.05888(13) 0.0214(13) Uani 1 1 d .
C14 C -0.03726(18) 0.8374(5) 0.05067(16) 0.0281(15) Uani 1 1 d .
H14A H -0.0603 0.8393 0.0536 0.034 Uiso 1 1 calc R
C15 C -0.02081(17) 0.9224(5) 0.03808(15) 0.0267(15) Uani 1 1 d .
H15A H -0.0329 0.9832 0.0320 0.032 Uiso 1 1 calc R
C16 C 0.01308(16) 0.9212(5) 0.03411(14) 0.0231(14) Uani 1 1 d .
H16A H 0.0237 0.9816 0.0260 0.028 Uiso 1 1 calc R
C17 C 0.03134(17) 0.8325(5) 0.04185(15) 0.0251(14) Uani 1 1 d .
C18 C 0.01440(14) 0.7485(5) 0.05432(13) 0.0162(12) Uani 1 1 d .
C111 C 0.01272(17) 0.5133(5) 0.09815(18) 0.0349(17) Uani 1 1 d .
H11A H 0.0326 0.4732 0.0937 0.052 Uiso 1 1 calc R
H11B H -0.0052 0.4646 0.1028 0.052 Uiso 1 1 calc R
H11C H 0.0168 0.5592 0.1163 0.052 Uiso 1 1 calc R
C112 C -0.00019(19) 0.5158(5) 0.03962(17) 0.0378(19) Uani 1 1 d .
H11D H 0.0206 0.4805 0.0352 0.057 Uiso 1 1 calc R
H11E H -0.0059 0.5634 0.0223 0.057 Uiso 1 1 calc R
H11F H -0.0175 0.4631 0.0419 0.057 Uiso 1 1 calc R
C21 C 0.19129(19) 0.5682(5) 0.03337(19) 0.0357(18) Uani 1 1 d .
C22 C 0.22416(18) 0.6284(6) 0.0325(2) 0.040(2) Uani 1 1 d .
H22A H 0.2402 0.5988 0.0478 0.048 Uiso 1 1 calc R
H22B H 0.2336 0.6265 0.0113 0.048 Uiso 1 1 calc R
C23 C 0.21442(17) 0.7384(6) 0.04141(16) 0.0318(16) Uani 1 1 d .
C24 C 0.2324(2) 0.8278(6) 0.05006(17) 0.0357(18) Uani 1 1 d .
H24A H 0.2557 0.8262 0.0512 0.043 Uiso 1 1 calc R
C25 C 0.21546(18) 0.9176(6) 0.05675(16) 0.0338(17) Uani 1 1 d .
H25A H 0.2273 0.9792 0.0625 0.041 Uiso 1 1 calc R
C26 C 0.18123(18) 0.9215(5) 0.05537(15) 0.0296(16) Uani 1 1 d .
H26A H 0.1705 0.9858 0.0600 0.035 Uiso 1 1 calc R
C27 C 0.16252(17) 0.8335(5) 0.04736(15) 0.0252(14) Uani 1 1 d .
C28 C 0.18058(16) 0.7426(5) 0.04063(16) 0.0258(14) Uani 1 1 d .
C211 C 0.1888(2) 0.5143(6) 0.06559(19) 0.053(2) Uani 1 1 d .
H21A H 0.1674 0.4798 0.0671 0.080 Uiso 1 1 calc R
H21B H 0.1911 0.5672 0.0822 0.080 Uiso 1 1 calc R
H21C H 0.2062 0.4617 0.0679 0.080 Uiso 1 1 calc R
C212 C 0.18597(19) 0.4938(6) 0.00716(19) 0.050(2) Uani 1 1 d .
H21D H 0.1873 0.5317 -0.0128 0.075 Uiso 1 1 calc R
H21E H 0.1643 0.4615 0.0088 0.075 Uiso 1 1 calc R
H21F H 0.2028 0.4389 0.0080 0.075 Uiso 1 1 calc R
C31 C 0.12670(18) 0.7101(5) 0.13529(15) 0.0282(16) Uani 1 1 d .
C32 C 0.1165(3) 0.6634(7) 0.16674(19) 0.061(3) Uani 1 1 d .
H32A H 0.1347 0.6665 0.1823 0.073 Uiso 1 1 calc R
H32B H 0.0973 0.7008 0.1751 0.073 Uiso 1 1 calc R
C33 C 0.10801(19) 0.5507(6) 0.15840(17) 0.0370(19) Uani 1 1 d .
C34 C 0.10101(18) 0.4641(6) 0.17727(17) 0.0332(17) Uani 1 1 d .
H34A H 0.1027 0.4683 0.1995 0.040 Uiso 1 1 calc R
C35 C 0.09150(16) 0.3715(6) 0.16233(17) 0.0301(16) Uani 1 1 d .
H35A H 0.0859 0.3117 0.1744 0.036 Uiso 1 1 calc R
C36 C 0.09009(18) 0.3656(5) 0.12918(18) 0.0316(17) Uani 1 1 d .
H36A H 0.0839 0.3010 0.1196 0.038 Uiso 1 1 calc R
C37 C 0.09756(16) 0.4516(5) 0.11019(15) 0.0236(14) Uani 1 1 d .
C38 C 0.10685(18) 0.5420(6) 0.12685(16) 0.0293(16) Uani 1 1 d .
C311 C 0.1121(2) 0.8173(6) 0.12795(19) 0.048(2) Uani 1 1 d .
H31A H 0.1182 0.8387 0.1068 0.072 Uiso 1 1 calc R
H31B H 0.1204 0.8689 0.1432 0.072 Uiso 1 1 calc R
H31C H 0.0882 0.8135 0.1291 0.072 Uiso 1 1 calc R
C312 C 0.16348(18) 0.7145(6) 0.13168(17) 0.0390(19) Uani 1 1 d .
H31D H 0.1686 0.7402 0.1107 0.058 Uiso 1 1 calc R
H31E H 0.1727 0.6439 0.1346 0.058 Uiso 1 1 calc R
H31F H 0.1730 0.7623 0.1474 0.058 Uiso 1 1 calc R
C41 C 0.08822(19) 0.7058(5) -0.04651(16) 0.0300(16) Uani 1 1 d .
C42 C 0.0887(2) 0.6398(5) -0.07737(18) 0.039(2) Uani 1 1 d .
H42A H 0.0668 0.6374 -0.0876 0.047 Uiso 1 1 calc R
H42B H 0.1047 0.6687 -0.0923 0.047 Uiso 1 1 calc R
C43 C 0.09901(17) 0.5334(5) -0.06595(15) 0.0252(15) Uani 1 1 d .
C44 C 0.10916(18) 0.4432(5) -0.08173(16) 0.0317(16) Uani 1 1 d .
H44A H 0.1116 0.4429 -0.1038 0.038 Uiso 1 1 calc R
C45 C 0.11559(16) 0.3535(6) -0.06378(16) 0.0288(16) Uani 1 1 d .
H45A H 0.1226 0.2910 -0.0739 0.035 Uiso 1 1 calc R
C46 C 0.11196(17) 0.3534(5) -0.03132(18) 0.0314(17) Uani 1 1 d .
H46A H 0.1162 0.2904 -0.0200 0.038 Uiso 1 1 calc R
C47 C 0.10229(16) 0.4427(5) -0.01509(14) 0.0206(14) Uani 1 1 d .
C48 C 0.09611(17) 0.5310(5) -0.03369(15) 0.0235(14) Uani 1 1 d .
C411 C 0.12109(18) 0.7630(6) -0.04139(17) 0.0389(18) Uani 1 1 d .
H41A H 0.1217 0.7954 -0.0206 0.058 Uiso 1 1 calc R
H41B H 0.1235 0.8177 -0.0574 0.058 Uiso 1 1 calc R
H41C H 0.1391 0.7124 -0.0430 0.058 Uiso 1 1 calc R
C412 C 0.05885(18) 0.7778(5) -0.04364(16) 0.0359(18) Uani 1 1 d .
H41D H 0.0599 0.8141 -0.0234 0.054 Uiso 1 1 calc R
H41E H 0.0387 0.7361 -0.0451 0.054 Uiso 1 1 calc R
H41F H 0.0589 0.8298 -0.0606 0.054 Uiso 1 1 calc R
C51 C 0.20845(19) 0.3610(6) 0.16903(19) 0.0364(18) Uani 1 1 d .
C52 C 0.17590(19) 0.2985(6) 0.16678(19) 0.040(2) Uani 1 1 d .
H52A H 0.1662 0.2889 0.1877 0.048 Uiso 1 1 calc R
H52B H 0.1598 0.3337 0.1527 0.048 Uiso 1 1 calc R
C53 C 0.18694(17) 0.1964(6) 0.15350(17) 0.0294(16) Uani 1 1 d .
C54 C 0.16926(18) 0.1107(5) 0.14060(14) 0.0299(16) Uani 1 1 d .
H54A H 0.1460 0.1124 0.1386 0.036 Uiso 1 1 calc R
C55 C 0.18700(17) 0.0245(6) 0.13108(16) 0.0323(17) Uani 1 1 d .
H55A H 0.1757 -0.0340 0.1222 0.039 Uiso 1 1 calc R
C56 C 0.22093(17) 0.0207(5) 0.13405(15) 0.0277(15) Uani 1 1 d .
H56A H 0.2323 -0.0400 0.1271 0.033 Uiso 1 1 calc R
C57 C 0.23859(17) 0.1049(5) 0.14706(15) 0.0252(15) Uani 1 1 d .
C58 C 0.22012(17) 0.1902(5) 0.15594(15) 0.0240(14) Uani 1 1 d .
C511 C 0.2125(2) 0.4247(6) 0.1391(2) 0.054(2) Uani 1 1 d .
H51A H 0.2340 0.4595 0.1397 0.080 Uiso 1 1 calc R
H51B H 0.1952 0.4778 0.1375 0.080 Uiso 1 1 calc R
H51C H 0.2111 0.3776 0.1210 0.080 Uiso 1 1 calc R
C512 C 0.21196(19) 0.4259(7) 0.1984(2) 0.056(3) Uani 1 1 d .
H51D H 0.2329 0.4635 0.1983 0.084 Uiso 1 1 calc R
H51E H 0.2113 0.3796 0.2168 0.084 Uiso 1 1 calc R
H51F H 0.1940 0.4768 0.1993 0.084 Uiso 1 1 calc R
C61 C 0.39684(16) 0.3724(5) 0.14382(17) 0.0248(15) Uani 1 1 d .
C62 C 0.42924(16) 0.3098(5) 0.13949(17) 0.0270(15) Uani 1 1 d .
H62A H 0.4358 0.3092 0.1173 0.032 Uiso 1 1 calc R
H62B H 0.4473 0.3393 0.1526 0.032 Uiso 1 1 calc R
C63 C 0.41971(16) 0.2013(5) 0.15041(15) 0.0230(14) Uani 1 1 d .
C64 C 0.43878(18) 0.1119(5) 0.15723(15) 0.0269(15) Uani 1 1 d .
H64A H 0.4620 0.1135 0.1561 0.032 Uiso 1 1 calc R
C65 C 0.42226(18) 0.0211(5) 0.16570(16) 0.0320(17) Uani 1 1 d .
H65A H 0.4344 -0.0408 0.1704 0.038 Uiso 1 1 calc R
C66 C 0.38792(17) 0.0189(5) 0.16748(15) 0.0281(16) Uani 1 1 d .
H66A H 0.3775 -0.0448 0.1734 0.034 Uiso 1 1 calc R
C67 C 0.36852(17) 0.1067(5) 0.16092(14) 0.0226(14) Uani 1 1 d .
C68 C 0.38619(16) 0.1970(5) 0.15274(13) 0.0180(13) Uani 1 1 d .
C611 C 0.39716(18) 0.4254(5) 0.17600(16) 0.0326(17) Uani 1 1 d .
H61A H 0.3758 0.4585 0.1795 0.049 Uiso 1 1 calc R
H61B H 0.4144 0.4792 0.1768 0.049 Uiso 1 1 calc R
H61C H 0.4015 0.3726 0.1923 0.049 Uiso 1 1 calc R
C612 C 0.38920(18) 0.4459(5) 0.11690(18) 0.0346(17) Uani 1 1 d .
H61D H 0.3676 0.4778 0.1198 0.052 Uiso 1 1 calc R
H61E H 0.3891 0.4064 0.0972 0.052 Uiso 1 1 calc R
H61F H 0.4059 0.5013 0.1162 0.052 Uiso 1 1 calc R
C71 C 0.31828(17) 0.2338(5) 0.24631(15) 0.0269(15) Uani 1 1 d .
C72 C 0.31830(18) 0.2977(5) 0.27754(15) 0.0322(17) Uani 1 1 d .
H72A H 0.3029 0.2670 0.2927 0.039 Uiso 1 1 calc R
H72B H 0.3405 0.3009 0.2872 0.039 Uiso 1 1 calc R
C73 C 0.30696(16) 0.4050(5) 0.26657(16) 0.0254(14) Uani 1 1 d .
C74 C 0.29748(17) 0.4948(6) 0.28268(17) 0.0347(17) Uani 1 1 d .
H74A H 0.2962 0.4948 0.3049 0.042 Uiso 1 1 calc R
C75 C 0.28996(17) 0.5837(5) 0.26552(16) 0.0290(15) Uani 1 1 d .
H75A H 0.2841 0.6463 0.2762 0.035 Uiso 1 1 calc R
C76 C 0.29080(17) 0.5843(5) 0.23262(17) 0.0311(16) Uani 1 1 d .
H76A H 0.2852 0.6467 0.2215 0.037 Uiso 1 1 calc R
C77 C 0.29975(16) 0.4947(5) 0.21616(14) 0.0228(14) Uani 1 1 d .
C78 C 0.30776(17) 0.4069(5) 0.23442(16) 0.0264(15) Uani 1 1 d .
C711 C 0.2860(2) 0.1753(6) 0.2422(2) 0.045(2) Uani 1 1 d .
H71A H 0.2842 0.1476 0.2208 0.067 Uiso 1 1 calc R
H71B H 0.2678 0.2236 0.2459 0.067 Uiso 1 1 calc R
H71C H 0.2853 0.1169 0.2571 0.067 Uiso 1 1 calc R
C712 C 0.34806(19) 0.1672(6) 0.24269(17) 0.041(2) Uani 1 1 d .
H71D H 0.3473 0.1329 0.2221 0.062 Uiso 1 1 calc R
H71E H 0.3487 0.1135 0.2592 0.062 Uiso 1 1 calc R
H71F H 0.3677 0.2114 0.2444 0.062 Uiso 1 1 calc R
C81 C 0.27743(17) 0.2284(5) 0.06337(16) 0.0277(15) Uani 1 1 d .
C82 C 0.29068(18) 0.2762(5) 0.03253(16) 0.0318(17) Uani 1 1 d .
H82A H 0.3113 0.2415 0.0263 0.038 Uiso 1 1 calc R
H82B H 0.2743 0.2706 0.0152 0.038 Uiso 1 1 calc R
C83 C 0.29648(17) 0.3889(5) 0.04178(15) 0.0262(15) Uani 1 1 d .
C84 C 0.30256(17) 0.4778(5) 0.02370(15) 0.0308(16) Uani 1 1 d .
H84A H 0.3026 0.4747 0.0015 0.037 Uiso 1 1 calc R
C85 C 0.30859(17) 0.5724(6) 0.03994(17) 0.0325(17) Uani 1 1 d .
H85A H 0.3125 0.6348 0.0283 0.039 Uiso 1 1 calc R
C86 C 0.30897(17) 0.5772(5) 0.07253(17) 0.0280(15) Uani 1 1 d .
H86A H 0.3133 0.6426 0.0826 0.034 Uiso 1 1 calc R
C87 C 0.30308(17) 0.4876(5) 0.09090(15) 0.0257(15) Uani 1 1 d .
C88 C 0.29640(17) 0.3962(5) 0.07382(15) 0.0220(14) Uani 1 1 d .
C811 C 0.29054(18) 0.1198(5) 0.07127(17) 0.0318(17) Uani 1 1 d .
H81A H 0.2815 0.0963 0.0912 0.048 Uiso 1 1 calc R
H81B H 0.3145 0.1225 0.0731 0.048 Uiso 1 1 calc R
H81C H 0.2841 0.0704 0.0546 0.048 Uiso 1 1 calc R
C812 C 0.24057(17) 0.2321(6) 0.06405(14) 0.0315(17) Uani 1 1 d .
H81D H 0.2332 0.2130 0.0850 0.047 Uiso 1 1 calc R
H81E H 0.2315 0.1823 0.0487 0.047 Uiso 1 1 calc R
H81F H 0.2330 0.3034 0.0589 0.047 Uiso 1 1 calc R
C91 C 0.01632(18) 0.1649(5) 0.34179(15) 0.0258(15) Uani 1 1 d .
C92 C 0.01534(19) 0.1012(5) 0.37316(15) 0.0317(17) Uani 1 1 d .
H92A H 0.0375 0.0948 0.3829 0.038 Uiso 1 1 calc R
H92B H 0.0004 0.1345 0.3883 0.038 Uiso 1 1 calc R
C93 C 0.00235(16) -0.0052(5) 0.36226(14) 0.0231(14) Uani 1 1 d .
C94 C -0.00847(16) -0.0909(5) 0.37925(17) 0.0288(15) Uani 1 1 d .
H94A H -0.0096 -0.0886 0.4014 0.035 Uiso 1 1 calc R
C95 C -0.01766(18) -0.1802(5) 0.36252(16) 0.0306(17) Uani 1 1 d .
H95A H -0.0256 -0.2399 0.3734 0.037 Uiso 1 1 calc R
C96 C -0.01548(17) -0.1838(5) 0.32960(17) 0.0275(16) Uani 1 1 d .
H96A H -0.0211 -0.2471 0.3190 0.033 Uiso 1 1 calc R
C97 C -0.00526(16) -0.0971(5) 0.31219(13) 0.0197(13) Uani 1 1 d .
C98 C 0.00382(16) -0.0083(5) 0.33016(15) 0.0229(14) Uani 1 1 d .
C911 C -0.01405(19) 0.2326(6) 0.33725(19) 0.042(2) Uani 1 1 d .
H91A H -0.0144 0.2624 0.3161 0.064 Uiso 1 1 calc R
H91B H -0.0137 0.2897 0.3527 0.064 Uiso 1 1 calc R
H91C H -0.0337 0.1894 0.3401 0.064 Uiso 1 1 calc R
C912 C 0.04793(18) 0.2244(6) 0.33768(16) 0.0378(19) Uani 1 1 d .
H91D H 0.0473 0.2614 0.3175 0.057 Uiso 1 1 calc R
H91E H 0.0664 0.1750 0.3381 0.057 Uiso 1 1 calc R
H91F H 0.0507 0.2756 0.3547 0.057 Uiso 1 1 calc R
C101 C 0.09264(18) 0.0401(5) 0.21914(17) 0.0309(16) Uani 1 1 d .
C102 C 0.12565(18) 0.0884(6) 0.23020(19) 0.0391(19) Uani 1 1 d .
H10D H 0.1357 0.0465 0.2474 0.047 Uiso 1 1 calc R
H10E H 0.1412 0.0927 0.2127 0.047 Uiso 1 1 calc R
C103 C 0.11630(17) 0.1961(5) 0.24135(16) 0.0263(15) Uani 1 1 d .
C104 C 0.13509(18) 0.2832(5) 0.24960(16) 0.0305(16) Uani 1 1 d .
H10F H 0.1583 0.2820 0.2484 0.037 Uiso 1 1 calc R
C105 C 0.11834(18) 0.3736(5) 0.25985(16) 0.0293(16) Uani 1 1 d .
H10G H 0.1305 0.4344 0.2659 0.035 Uiso 1 1 calc R
C106 C 0.08424(19) 0.3749(5) 0.26127(15) 0.0287(16) Uani 1 1 d .
H10H H 0.0735 0.4371 0.2679 0.034 Uiso 1 1 calc R
C107 C 0.06541(17) 0.2867(5) 0.25311(15) 0.0242(14) Uani 1 1 d .
C108 C 0.08326(15) 0.2000(5) 0.24287(15) 0.0198(13) Uani 1 1 d .
C113 C 0.08804(18) 0.0500(6) 0.18406(17) 0.0361(19) Uani 1 1 d .
H11G H 0.0662 0.0247 0.1779 0.054 Uiso 1 1 calc R
H11H H 0.1047 0.0079 0.1736 0.054 Uiso 1 1 calc R
H11I H 0.0903 0.1240 0.1779 0.054 Uiso 1 1 calc R
C114 C 0.08734(19) -0.0710(5) 0.22990(19) 0.0405(19) Uani 1 1 d .
H11J H 0.0654 -0.0944 0.2233 0.061 Uiso 1 1 calc R
H11K H 0.0894 -0.0741 0.2528 0.061 Uiso 1 1 calc R
H11L H 0.1038 -0.1170 0.2206 0.061 Uiso 1 1 calc R

loop_
_atom_site_aniso_label
_atom_site_aniso_U_11
_atom_site_aniso_U_22
_atom_site_aniso_U_33
_atom_site_aniso_U_23
_atom_site_aniso_U_13
_atom_site_aniso_U_12
Ba1 0.0216(2) 0.01698(18) 0.0220(2) -0.00197(15) 0.00177(17) -0.00081(16)
Ba2 0.0205(2) 0.01560(17) 0.02136(19) 0.00049(16) 0.00180(16) 0.00063(15)
Ba3 0.0206(3) 0.0139(2) 0.0193(3) 0.000 0.0015(2) 0.000
In1 0.0238(3) 0.0170(2) 0.0334(2) 0.00023(19) 0.0025(2) -0.00162(18)
In2 0.0293(3) 0.0174(2) 0.0295(2) -0.0005(2) -0.0015(2) -0.00024(19)
In3 0.0241(3) 0.0168(2) 0.0331(3) 0.0030(2) 0.0030(2) 0.00001(19)
In4 0.0257(3) 0.0173(2) 0.0317(2) 0.0004(2) -0.0004(2) 0.00190(19)
In5 0.0285(4) 0.0147(3) 0.0240(3) 0.000 0.0009(3) 0.000
In6 0.0223(4) 0.0154(3) 0.0322(3) 0.000 0.0048(3) 0.000
O10 0.018(3) 0.020(2) 0.032(2) 0.000(2) 0.003(2) -0.0032(18)
O11 0.021(3) 0.019(2) 0.032(2) -0.002(2) 0.005(2) -0.0054(18)
O20 0.017(3) 0.030(3) 0.038(3) -0.004(2) 0.002(2) 0.002(2)
O21 0.020(3) 0.020(2) 0.036(3) 0.002(2) -0.001(2) 0.0026(19)
O30 0.061(4) 0.029(3) 0.024(2) -0.005(2) 0.000(3) -0.023(3)
O31 0.040(3) 0.020(2) 0.029(2) -0.007(2) -0.001(2) -0.001(2)
O40 0.037(3) 0.022(2) 0.019(2) -0.0016(19) 0.004(2) 0.000(2)
O41 0.040(3) 0.022(2) 0.029(2) 0.000(2) -0.001(2) -0.001(2)
O50 0.012(2) 0.025(2) 0.044(3) -0.006(2) 0.008(2) 0.0004(18)
O51 0.022(3) 0.017(2) 0.039(3) 0.006(2) -0.002(2) 0.0020(18)
O60 0.019(3) 0.018(2) 0.036(3) 0.003(2) -0.002(2) -0.0012(18)
O61 0.015(2) 0.019(2) 0.036(2) -0.001(2) 0.004(2) -0.0057(17)
O71 0.034(3) 0.028(2) 0.019(2) 0.006(2) 0.001(2) -0.002(2)
O70 0.044(3) 0.021(2) 0.014(2) 0.0002(18) 0.002(2) 0.003(2)
O80 0.035(3) 0.022(2) 0.021(2) -0.0030(18) 0.000(2) -0.004(2)
O81 0.035(3) 0.022(2) 0.019(2) 0.0012(19) 0.0023(19) -0.004(2)
O90 0.037(3) 0.015(2) 0.014(2) -0.0008(17) -0.0031(19) -0.0011(19)
O91 0.030(3) 0.018(2) 0.026(2) -0.004(2) -0.002(2) -0.001(2)
O100 0.019(3) 0.026(2) 0.036(3) -0.011(2) 0.003(2) 0.0036(19)
O101 0.009(2) 0.019(2) 0.037(2) -0.0006(19) 0.0062(19) 0.0044(17)
C1 0.056(6) 0.023(3) 0.035(4) -0.018(3) 0.009(4) -0.008(3)
C2 0.035(4) 0.024(3) 0.039(4) 0.014(3) 0.007(3) -0.003(3)
C3 0.022(4) 0.032(4) 0.061(5) 0.003(4) -0.001(4) 0.013(3)
C4 0.025(4) 0.033(4) 0.076(6) -0.001(4) -0.008(4) -0.003(3)
C5 0.052(5) 0.018(3) 0.046(4) -0.002(3) 0.001(4) 0.000(3)
C6 0.046(5) 0.029(4) 0.046(5) 0.013(4) 0.009(4) -0.002(4)
C7 0.023(4) 0.023(4) 0.065(5) -0.001(4) -0.007(4) -0.006(3)
C8 0.013(4) 0.029(4) 0.099(7) 0.004(4) 0.000(4) 0.011(3)
C9 0.019(4) 0.032(4) 0.046(4) 0.004(3) -0.001(3) 0.006(3)
C10 0.041(5) 0.028(4) 0.026(3) -0.010(3) 0.012(3) -0.005(3)
C11 0.026(4) 0.018(3) 0.028(3) -0.003(3) 0.000(3) -0.004(3)
C12 0.025(4) 0.026(4) 0.039(4) -0.001(3) 0.012(3) -0.003(3)
C13 0.023(4) 0.023(3) 0.018(3) -0.005(3) -0.007(2) -0.002(3)
C14 0.028(4) 0.028(3) 0.029(3) 0.000(3) 0.000(3) 0.001(3)
C15 0.024(4) 0.028(4) 0.028(3) 0.006(3) -0.003(3) 0.002(3)
C16 0.033(4) 0.022(3) 0.016(3) 0.000(2) 0.008(3) 0.002(3)
C17 0.028(4) 0.024(3) 0.024(3) -0.008(3) 0.002(3) -0.001(3)
C18 0.016(3) 0.017(3) 0.016(3) -0.003(2) -0.001(2) 0.001(2)
C111 0.027(4) 0.025(4) 0.052(5) 0.009(3) 0.001(3) -0.006(3)
C112 0.038(5) 0.028(4) 0.047(4) -0.014(4) 0.005(4) -0.007(3)
C21 0.033(4) 0.024(4) 0.049(5) -0.010(3) -0.007(4) 0.017(3)
C22 0.018(4) 0.050(5) 0.054(5) -0.008(4) 0.005(4) 0.003(3)
C23 0.025(4) 0.036(4) 0.034(4) -0.005(3) 0.003(3) 0.001(3)
C24 0.034(5) 0.044(4) 0.029(4) 0.001(3) -0.002(3) -0.007(4)
C25 0.032(4) 0.037(4) 0.032(4) 0.001(3) 0.001(3) -0.008(3)
C26 0.043(5) 0.025(4) 0.021(3) 0.001(3) -0.004(3) -0.009(3)
C27 0.026(4) 0.026(3) 0.024(3) 0.004(3) -0.005(3) -0.003(3)
C28 0.018(3) 0.023(3) 0.035(4) 0.001(3) -0.005(3) -0.008(3)
C211 0.073(7) 0.037(5) 0.051(5) 0.000(4) 0.004(5) 0.017(5)
C212 0.039(5) 0.054(5) 0.057(5) -0.036(5) -0.002(4) 0.010(4)
C31 0.037(4) 0.027(3) 0.021(3) -0.009(3) 0.003(3) -0.003(3)
C32 0.091(8) 0.053(5) 0.038(5) -0.008(4) 0.018(5) -0.037(5)
C33 0.034(5) 0.046(5) 0.031(4) -0.002(4) 0.006(3) -0.015(4)
C34 0.031(4) 0.039(4) 0.030(4) -0.003(3) 0.008(3) -0.013(3)
C35 0.014(4) 0.041(4) 0.036(4) 0.014(3) 0.007(3) 0.004(3)
C36 0.029(4) 0.023(3) 0.043(4) 0.003(3) 0.003(3) 0.002(3)
C37 0.021(4) 0.030(4) 0.020(3) 0.001(3) -0.003(3) -0.004(3)
C38 0.032(4) 0.033(4) 0.022(3) 0.006(3) -0.004(3) -0.014(3)
C311 0.046(6) 0.049(5) 0.048(5) -0.010(4) 0.016(4) 0.009(4)
C312 0.036(5) 0.047(5) 0.033(4) -0.007(4) -0.012(3) -0.004(4)
C41 0.037(5) 0.025(3) 0.028(3) 0.007(3) -0.007(3) -0.010(3)
C42 0.052(6) 0.030(4) 0.036(4) 0.004(3) 0.006(4) -0.011(4)
C43 0.021(4) 0.030(4) 0.024(3) -0.006(3) 0.000(3) -0.015(3)
C44 0.032(4) 0.037(4) 0.026(3) -0.009(3) 0.001(3) -0.007(3)
C45 0.013(3) 0.039(4) 0.035(4) -0.012(3) 0.002(3) -0.004(3)
C46 0.027(4) 0.025(4) 0.042(4) -0.009(3) -0.001(3) -0.002(3)
C47 0.017(3) 0.027(3) 0.018(3) -0.005(3) 0.000(2) -0.008(3)
C48 0.028(4) 0.018(3) 0.024(3) -0.002(3) 0.002(3) -0.003(3)
C411 0.043(5) 0.032(4) 0.042(4) -0.003(4) -0.002(4) -0.011(4)
C412 0.045(5) 0.031(4) 0.031(4) 0.003(3) -0.003(3) 0.000(3)
C51 0.030(4) 0.027(4) 0.052(5) -0.003(4) 0.006(4) 0.013(3)
C52 0.034(5) 0.042(4) 0.046(5) -0.006(4) 0.008(4) 0.009(4)
C53 0.018(4) 0.039(4) 0.031(4) -0.001(3) -0.001(3) -0.004(3)
C54 0.032(4) 0.042(4) 0.015(3) 0.000(3) -0.005(3) -0.006(3)
C55 0.024(4) 0.042(4) 0.031(4) -0.003(3) 0.004(3) -0.016(3)
C56 0.033(4) 0.025(3) 0.026(3) -0.002(3) 0.001(3) -0.009(3)
C57 0.032(4) 0.023(3) 0.021(3) 0.004(3) 0.004(3) -0.001(3)
C58 0.024(4) 0.027(4) 0.022(3) 0.001(3) -0.004(3) 0.000(3)
C511 0.049(6) 0.032(4) 0.080(7) 0.014(5) 0.004(5) 0.013(4)
C512 0.023(4) 0.065(6) 0.079(7) -0.046(5) 0.000(4) 0.012(4)
C61 0.013(3) 0.020(3) 0.041(4) -0.001(3) 0.000(3) -0.008(3)
C62 0.019(4) 0.023(3) 0.039(4) -0.001(3) 0.000(3) -0.003(3)
C63 0.021(4) 0.022(3) 0.025(3) -0.004(3) -0.007(3) 0.004(3)
C64 0.028(4) 0.023(3) 0.030(3) 0.002(3) 0.003(3) 0.004(3)
C65 0.037(5) 0.026(4) 0.032(4) 0.006(3) 0.001(3) 0.007(3)
C66 0.036(4) 0.020(3) 0.028(3) 0.007(3) 0.007(3) 0.000(3)
C67 0.026(4) 0.022(3) 0.020(3) -0.001(3) 0.001(3) 0.001(3)
C68 0.022(3) 0.017(3) 0.015(3) -0.007(2) -0.005(2) 0.006(2)
C611 0.038(5) 0.023(3) 0.037(4) -0.010(3) 0.001(3) 0.002(3)
C612 0.036(5) 0.018(3) 0.049(5) -0.001(3) -0.002(4) -0.004(3)
C71 0.026(4) 0.029(4) 0.025(3) 0.012(3) -0.002(3) 0.000(3)
C72 0.035(4) 0.038(4) 0.024(3) 0.004(3) 0.005(3) 0.002(3)
C73 0.017(3) 0.031(4) 0.028(3) 0.007(3) -0.004(3) 0.000(3)
C74 0.025(4) 0.047(4) 0.032(4) 0.000(4) 0.001(3) -0.001(3)
C75 0.028(4) 0.029(4) 0.030(4) -0.008(3) -0.004(3) -0.004(3)
C76 0.029(4) 0.022(3) 0.042(4) -0.003(3) -0.005(3) -0.005(3)
C77 0.026(4) 0.022(3) 0.020(3) 0.000(3) 0.000(3) -0.001(3)
C78 0.027(4) 0.025(3) 0.027(3) -0.008(3) -0.003(3) -0.003(3)
C711 0.045(5) 0.031(4) 0.058(5) 0.002(4) 0.001(4) -0.012(4)
C712 0.049(6) 0.046(5) 0.028(4) 0.004(4) -0.006(4) 0.019(4)
C81 0.027(4) 0.023(3) 0.033(4) -0.002(3) 0.002(3) -0.002(3)
C82 0.031(4) 0.037(4) 0.027(4) -0.001(3) -0.001(3) -0.002(3)
C83 0.027(4) 0.032(4) 0.019(3) -0.007(3) -0.002(3) 0.000(3)
C84 0.034(4) 0.037(4) 0.022(3) 0.004(3) 0.000(3) -0.005(3)
C85 0.023(4) 0.040(4) 0.034(4) 0.017(3) -0.002(3) 0.002(3)
C86 0.023(4) 0.022(3) 0.039(4) 0.007(3) -0.003(3) 0.002(3)
C87 0.026(4) 0.024(3) 0.028(3) 0.003(3) 0.002(3) -0.002(3)
C88 0.025(4) 0.019(3) 0.022(3) 0.009(3) 0.002(3) -0.001(3)
C811 0.039(5) 0.024(4) 0.033(4) -0.001(3) 0.000(3) 0.001(3)
C812 0.037(4) 0.039(4) 0.017(3) -0.006(3) -0.017(3) -0.001(3)
C91 0.038(4) 0.019(3) 0.020(3) -0.010(3) 0.000(3) 0.002(3)
C92 0.045(5) 0.030(4) 0.020(3) -0.002(3) -0.012(3) 0.009(3)
C93 0.026(4) 0.026(3) 0.017(3) -0.006(3) -0.010(3) 0.009(3)
C94 0.023(4) 0.029(4) 0.035(4) 0.007(3) 0.002(3) 0.009(3)
C95 0.033(4) 0.027(4) 0.033(4) 0.009(3) 0.011(3) 0.005(3)
C96 0.030(4) 0.013(3) 0.040(4) -0.003(3) -0.004(3) -0.004(3)
C97 0.030(4) 0.018(3) 0.011(3) -0.003(2) 0.003(2) 0.000(3)
C98 0.025(4) 0.018(3) 0.026(3) 0.000(3) 0.003(3) 0.004(3)
C911 0.043(5) 0.030(4) 0.054(5) 0.000(4) -0.007(4) 0.016(4)
C912 0.045(5) 0.039(4) 0.029(4) -0.008(3) -0.010(3) -0.015(4)
C101 0.033(4) 0.018(3) 0.041(4) -0.006(3) 0.002(3) 0.003(3)
C102 0.024(4) 0.038(4) 0.055(5) -0.013(4) 0.002(4) 0.000(3)
C103 0.022(4) 0.022(3) 0.034(4) -0.004(3) 0.000(3) 0.001(3)
C104 0.024(4) 0.035(4) 0.033(4) 0.003(3) -0.002(3) 0.000(3)
C105 0.030(4) 0.027(4) 0.030(4) 0.001(3) 0.002(3) -0.001(3)
C106 0.046(5) 0.017(3) 0.023(3) -0.001(3) 0.007(3) -0.002(3)
C107 0.028(4) 0.022(3) 0.023(3) 0.003(3) 0.000(3) 0.005(3)
C108 0.013(3) 0.016(3) 0.030(3) -0.007(3) -0.002(3) -0.004(2)
C113 0.028(4) 0.038(4) 0.043(4) -0.011(3) 0.023(3) -0.005(3)
C114 0.041(5) 0.027(4) 0.053(5) 0.000(4) 0.000(4) 0.006(3)

loop_
_atom_type_symbol
_atom_type_description
_atom_type_scat_dispersion_real
_atom_type_scat_dispersion_imag
_atom_type_scat_source
C C 0.0181 0.0091 'International Tables Vol C Tables 4.2.6.8 and 6.1.1.4'
H H 0.0000 0.0000 'International Tables Vol C Tables 4.2.6.8 and 6.1.1.4'
O O 0.0492 0.0322 'International Tables Vol C Tables 4.2.6.8 and 6.1.1.4'
In In 0.0822 5.0449 'International Tables Vol C Tables 4.2.6.8 and 6.1.1.4'
Ba Ba -1.0456 8.4617 'International Tables Vol C Tables 4.2.6.8 and 6.1.1.4'

loop_
_geom_angle_atom_site_label_1
_geom_angle_atom_site_label_2
_geom_angle_atom_site_label_3
_geom_angle
_geom_angle_site_symmetry_1
_geom_angle_site_symmetry_3
_geom_angle_publ_flag
O10 Ba1 O11 60.38(13) . . yes
O10 Ba1 O20 172.19(12) . . yes
O10 Ba1 O21 113.78(13) . . yes
O10 Ba1 O30 87.42(15) . . yes
O10 Ba1 O31 83.80(13) . . yes
O10 Ba1 O40 98.26(14) . . yes
O10 Ba1 O41 103.29(14) . . yes
O11 Ba1 O20 114.92(13) . . yes
O11 Ba1 O21 58.99(14) . . yes
O11 Ba1 O30 104.41(14) . . yes
O11 Ba1 O31 142.18(14) . . yes
O11 Ba1 O40 82.23(13) . . yes
O11 Ba1 O41 136.65(14) . . yes
O20 Ba1 O21 59.42(13) . . yes
O20 Ba1 O30 87.93(15) . . yes
O20 Ba1 O31 99.16(14) . . yes
O20 Ba1 O40 86.88(14) . . yes
O20 Ba1 O41 84.38(14) . . yes
O21 Ba1 O30 83.82(15) . . yes
O21 Ba1 O31 138.90(14) . . yes
O21 Ba1 O40 97.69(13) . . yes
O21 Ba1 O41 139.21(14) . . yes
O30 Ba1 O31 59.11(14) . . yes
O30 Ba1 O40 172.88(15) . . yes
O30 Ba1 O41 115.23(15) . . yes
O31 Ba1 O40 117.02(13) . . yes
O31 Ba1 O41 59.04(14) . . yes
O40 Ba1 O41 59.38(13) . . yes
O80 Ba2 O81 59.37(12) . . yes
O71 Ba2 O81 59.00(13) . . yes
O51 Ba2 O71 141.72(14) . . yes
O51 Ba2 O80 81.88(13) . . yes
O51 Ba2 O81 136.81(14) . . yes
O60 Ba2 O61 60.49(12) . . yes
O60 Ba2 O70 88.13(14) . . yes
O50 Ba2 O51 59.60(13) . . yes
O50 Ba2 O60 173.23(12) . . yes
O50 Ba2 O61 112.97(12) . . yes
O50 Ba2 O70 89.14(14) . . yes
O50 Ba2 O71 85.04(13) . . yes
O50 Ba2 O80 92.62(14) . . yes
O50 Ba2 O81 101.08(13) . . yes
O51 Ba2 O60 115.08(13) . . yes
O51 Ba2 O61 58.52(13) . . yes
O51 Ba2 O70 102.95(13) . . yes
O71 Ba2 O80 116.46(12) . . yes
O61 Ba2 O70 81.66(13) . . yes
O61 Ba2 O71 137.11(13) . . yes
O61 Ba2 O80 101.83(13) . . yes
O61 Ba2 O81 142.23(13) . . yes
O60 Ba2 O71 98.84(13) . . yes
O60 Ba2 O80 90.60(14) . . yes
O60 Ba2 O81 85.68(13) . . yes
O70 Ba2 O81 115.79(12) . . yes
O70 Ba2 O71 59.12(12) . . yes
O70 Ba2 O80 175.09(12) . . yes
O91 Ba3 O100 102.38(13) 2_555 2_555 yes
O90 Ba3 O101 82.76(13) 2_555 2_555 yes
O91 Ba3 O101 138.38(13) . . yes
O90 Ba3 O91 115.23(12) 2_555 . yes
O91 Ba3 O101 138.38(13) 2_555 2_555 yes
O100 Ba3 O101 60.05(12) 2_555 2_555 yes
O90 Ba3 O100 92.89(13) 2_555 2_555 yes
O90 Ba3 O91 59.36(12) . . yes
O90 Ba3 O100 92.89(13) . . yes
O91 Ba3 O91 58.78(13) . 2_555 yes
O91 Ba3 O100 82.98(13) . 2_555 yes
O91 Ba3 O101 140.31(13) . 2_555 yes
O100 Ba3 O101 60.05(12) . . yes
O90 Ba3 O100 87.40(13) 2_555 . yes
O91 Ba3 O100 102.38(13) . . yes
O91 Ba3 O100 82.98(13) 2_555 . yes
O90 Ba3 O101 82.76(13) . . yes
O90 Ba3 O90 174.52(12) . 2_555 yes
O90 Ba3 O91 115.23(12) . 2_555 yes
O90 Ba3 O100 87.40(13) . 2_555 yes
O90 Ba3 O101 102.08(13) . 2_555 yes
O101 Ba3 O101 58.95(13) . 2_555 yes
O90 Ba3 O91 59.36(12) 2_555 2_555 yes
O100 Ba3 O100 173.94(12) . 2_555 yes
O100 Ba3 O101 114.04(12) . 2_555 yes
O90 Ba3 O101 102.08(13) 2_555 . yes
O91 Ba3 O101 140.31(13) 2_555 . yes
O100 Ba3 O101 114.04(12) 2_555 . yes
C1 In1 C2 129.7(2) . . yes
O11 In1 O21 77.32(17) . . yes
O11 In1 C2 111.4(2) . . yes
O11 In1 C1 107.4(2) . . yes
O21 In1 C2 106.8(2) . . yes
O21 In1 C1 112.0(2) . . yes
O31 In2 C3 106.5(2) . . yes
O41 In2 C4 105.8(3) . . yes
O31 In2 C4 110.3(2) . . yes
O41 In2 C3 110.2(2) . . yes
O31 In2 O41 77.43(17) . . yes
C3 In2 C4 132.9(3) . . yes
O51 In3 C5 110.9(2) . . yes
O61 In3 C5 108.5(2) . . yes
O51 In3 C6 107.0(2) . . yes
C5 In3 C6 130.5(3) . . yes
O51 In3 O61 76.94(16) . . yes
O61 In3 C6 110.2(2) . . yes
C7 In4 C8 132.1(2) . . yes
O71 In4 O81 77.09(16) . . yes
O81 In4 C7 111.9(2) . . yes
O71 In4 C8 110.3(2) . . yes
O81 In4 C8 106.6(2) . . yes
O71 In4 C7 105.3(2) . . yes
O91 In5 C9 107.0(2) 2_555 2_555 yes
O91 In5 C9 111.3(2) . 2_555 yes
O91 In5 C9 107.0(2) . . yes
O91 In5 O91 76.42(16) . 2_555 yes
C9 In5 C9 130.7(2) . 2_555 yes
O91 In5 C9 111.3(2) 2_555 . yes
O101 In6 O101 77.20(16) . 2_555 yes
O101 In6 C10 111.4(2) . . yes
O101 In6 C10 106.6(2) . 2_555 yes
O101 In6 C10 106.6(2) 2_555 . yes
O101 In6 C10 111.4(2) 2_555 2_555 yes
C10 In6 C10 130.8(2) . 2_555 yes
Ba1 O10 C18 114.0(3) . . yes
C11 O10 C18 106.1(5) . . yes
Ba1 O10 C11 134.7(3) . . yes
Ba1 O11 C17 121.5(3) . . yes
In1 O11 C17 122.9(4) . . yes
Ba1 O11 In1 112.10(18) . . yes
C21 O20 C28 106.2(5) . . yes
Ba1 O20 C28 114.9(4) . . yes
Ba1 O20 C21 132.7(4) . . yes
Ba1 O21 C27 122.4(4) . . yes
Ba1 O21 In1 111.46(18) . . yes
In1 O21 C27 125.9(4) . . yes
Ba1 O30 C38 115.7(4) . . yes
Ba1 O30 C31 137.4(4) . . yes
C31 O30 C38 106.6(5) . . yes
Ba1 O31 In2 110.85(19) . . yes
In2 O31 C37 126.4(4) . . yes
Ba1 O31 C37 122.5(4) . . yes
Ba1 O40 C48 112.9(3) . . yes
C41 O40 C48 107.0(5) . . yes
Ba1 O40 C41 132.0(3) . . yes
In2 O41 C47 124.8(4) . . yes
Ba1 O41 C47 122.6(4) . . yes
Ba1 O41 In2 112.60(19) . . yes
Ba2 O50 C58 112.3(4) . . yes
Ba2 O50 C51 130.4(4) . . yes
C51 O50 C58 106.3(5) . . yes
Ba2 O51 C57 120.2(3) . . yes
In3 O51 C57 126.9(4) . . yes
Ba2 O51 In3 112.50(18) . . yes
Ba2 O60 C61 133.5(3) . . yes
Ba2 O60 C68 115.2(4) . . yes
C61 O60 C68 106.5(5) . . yes
Ba2 O61 In3 112.04(17) . . yes
Ba2 O61 C67 121.7(4) . . yes
In3 O61 C67 124.2(4) . . yes
C71 O70 C78 106.7(5) . . yes
Ba2 O70 C71 132.2(3) . . yes
Ba2 O70 C78 113.9(4) . . yes
In4 O71 C77 123.7(4) . . yes
Ba2 O71 In4 112.57(17) . . yes
Ba2 O71 C77 123.4(4) . . yes
C81 O80 C88 106.9(5) . . yes
Ba2 O80 C81 138.7(3) . . yes
Ba2 O80 C88 114.4(3) . . yes
Ba2 O81 In4 111.25(17) . . yes
Ba2 O81 C87 123.0(4) . . yes
In4 O81 C87 125.7(4) . . yes
C91 O90 C98 107.7(4) . . yes
Ba3 O90 C91 132.4(3) . . yes
Ba3 O90 C98 112.4(3) . . yes
Ba3 O91 C97 122.3(4) . . yes
In5 O91 C97 125.3(4) . . yes
Ba3 O91 In5 112.40(17) . . yes
C101 O100 C108 106.0(5) . . yes
Ba3 O100 C101 138.8(3) . . yes
Ba3 O100 C108 115.1(3) . . yes
Ba3 O101 In6 111.92(17) . . yes
Ba3 O101 C107 121.7(3) . . yes
In6 O101 C107 124.7(4) . . yes
C12 C11 C112 109.0(5) . . no
O10 C11 C111 109.2(5) . . yes
O10 C11 C112 105.1(5) . . yes
C12 C11 C111 114.0(6) . . no
O10 C11 C12 105.2(5) . . yes
C111 C11 C112 113.6(5) . . no
C11 C12 C13 102.0(5) . . no
C14 C13 C18 119.8(6) . . no
C12 C13 C14 131.7(6) . . no
C12 C13 C18 108.4(6) . . no
C13 C14 C15 117.5(6) . . no
C14 C15 C16 121.8(6) . . no
C15 C16 C17 120.6(6) . . no
O11 C17 C18 119.9(6) . . yes
C16 C17 C18 116.6(6) . . no
O11 C17 C16 123.5(6) . . yes
C13 C18 C17 123.7(6) . . no
O10 C18 C17 122.6(5) . . yes
O10 C18 C13 113.7(5) . . yes
C211 C21 C212 112.4(6) . . no
O20 C21 C22 106.3(5) . . yes
O20 C21 C212 109.9(6) . . yes
C22 C21 C211 108.3(6) . . no
O20 C21 C211 105.0(6) . . yes
C22 C21 C212 114.4(7) . . no
C21 C22 C23 102.7(6) . . no
C24 C23 C28 119.6(7) . . no
C22 C23 C28 107.4(6) . . no
C22 C23 C24 133.0(7) . . no
C23 C24 C25 117.9(7) . . no
C24 C25 C26 122.0(7) . . no
C25 C26 C27 121.6(6) . . no
O21 C27 C28 118.7(6) . . yes
O21 C27 C26 126.2(6) . . yes
C26 C27 C28 115.1(6) . . no
O20 C28 C23 114.5(6) . . yes
C23 C28 C27 123.8(6) . . no
O20 C28 C27 121.7(6) . . yes
O30 C31 C312 106.2(5) . . yes
C311 C31 C312 109.4(6) . . no
C32 C31 C312 113.0(7) . . no
O30 C31 C32 105.4(6) . . yes
O30 C31 C311 107.7(6) . . yes
C32 C31 C311 114.6(6) . . no
C31 C32 C33 103.0(6) . . no
C32 C33 C34 131.1(7) . . no
C32 C33 C38 108.4(7) . . no
C34 C33 C38 120.5(7) . . no
C33 C34 C35 117.4(7) . . no
C34 C35 C36 120.6(7) . . no
C35 C36 C37 122.2(6) . . no
C36 C37 C38 114.0(6) . . no
O31 C37 C38 119.6(6) . . yes
O31 C37 C36 126.3(6) . . yes
C33 C38 C37 125.3(7) . . no
O30 C38 C37 120.7(6) . . yes
O30 C38 C33 113.9(6) . . yes
C42 C41 C411 110.4(6) . . no
O40 C41 C412 107.0(6) . . yes
O40 C41 C42 104.6(5) . . yes
C42 C41 C412 114.5(6) . . no
C411 C41 C412 113.1(6) . . no
O40 C41 C411 106.5(6) . . yes
C41 C42 C43 102.6(6) . . no
C44 C43 C48 119.6(6) . . no
C42 C43 C44 132.0(6) . . no
C42 C43 C48 108.4(6) . . no
C43 C44 C45 117.4(6) . . no
C44 C45 C46 121.6(7) . . no
C45 C46 C47 122.0(6) . . no
O41 C47 C48 118.6(6) . . yes
O41 C47 C46 126.4(6) . . yes
C46 C47 C48 115.0(6) . . no
O40 C48 C43 113.1(5) . . yes
O40 C48 C47 122.4(6) . . yes
C43 C48 C47 124.5(6) . . no
In1 C1 H1C 109.00 . . no
H1A C1 H1C 110.00 . . no
H1B C1 H1C 109.00 . . no
H1A C1 H1B 110.00 . . no
In1 C1 H1A 109.00 . . no
In1 C1 H1B 109.00 . . no
H2A C2 H2C 109.00 . . no
H2B C2 H2C 109.00 . . no
In1 C2 H2A 110.00 . . no
In1 C2 H2B 109.00 . . no
In1 C2 H2C 109.00 . . no
H2A C2 H2B 109.00 . . no
In2 C3 H3B 110.00 . . no
In2 C3 H3C 110.00 . . no
In2 C3 H3A 110.00 . . no
H3A C3 H3B 109.00 . . no
H3A C3 H3C 109.00 . . no
H3B C3 H3C 109.00 . . no
In2 C4 H4B 109.00 . . no
In2 C4 H4C 109.00 . . no
H4A C4 H4B 110.00 . . no
In2 C4 H4A 110.00 . . no
H4B C4 H4C 110.00 . . no
H4A C4 H4C 109.00 . . no
C13 C12 H12A 111.00 . . no
C11 C12 H12B 111.00 . . no
C11 C12 H12A 111.00 . . no
C13 C12 H12B 111.00 . . no
H12A C12 H12B 109.00 . . no
C13 C14 H14A 121.00 . . no
C15 C14 H14A 121.00 . . no
C16 C15 H15A 119.00 . . no
C14 C15 H15A 119.00 . . no
C15 C16 H16A 120.00 . . no
C17 C16 H16A 120.00 . . no
C21 C22 H22A 111.00 . . no
C21 C22 H22B 111.00 . . no
H22A C22 H22B 109.00 . . no
C23 C22 H22A 111.00 . . no
C23 C22 H22B 111.00 . . no
C23 C24 H24A 121.00 . . no
C25 C24 H24A 121.00 . . no
C26 C25 H25A 119.00 . . no
C24 C25 H25A 119.00 . . no
C25 C26 H26A 119.00 . . no
C27 C26 H26A 119.00 . . no
C31 C32 H32B 111.00 . . no
C31 C32 H32A 111.00 . . no
H32A C32 H32B 109.00 . . no
C33 C32 H32A 111.00 . . no
C33 C32 H32B 111.00 . . no
C33 C34 H34A 121.00 . . no
C35 C34 H34A 121.00 . . no
C34 C35 H35A 120.00 . . no
C36 C35 H35A 120.00 . . no
C35 C36 H36A 119.00 . . no
C37 C36 H36A 119.00 . . no
C43 C42 H42B 111.00 . . no
C41 C42 H42A 111.00 . . no
C41 C42 H42B 111.00 . . no
H42A C42 H42B 109.00 . . no
C43 C42 H42A 111.00 . . no
C45 C44 H44A 121.00 . . no
C43 C44 H44A 121.00 . . no
C46 C45 H45A 119.00 . . no
C44 C45 H45A 119.00 . . no
C45 C46 H46A 119.00 . . no
C47 C46 H46A 119.00 . . no
C11 C111 H11B 110.00 . . no
C11 C111 H11C 110.00 . . no
H11B C111 H11C 109.00 . . no
C11 C111 H11A 109.00 . . no
H11A C111 H11C 109.00 . . no
H11A C111 H11B 110.00 . . no
C11 C112 H11F 109.00 . . no
H11D C112 H11F 110.00 . . no
H11E C112 H11F 110.00 . . no
C11 C112 H11D 110.00 . . no
H11D C112 H11E 109.00 . . no
C11 C112 H11E 109.00 . . no
O50 C51 C511 106.0(6) . . yes
O50 C51 C512 109.2(6) . . yes
O50 C51 C52 104.9(6) . . yes
C511 C51 C512 113.4(7) . . no
C52 C51 C512 113.6(7) . . no
C52 C51 C511 109.1(6) . . no
C51 C52 C53 101.8(6) . . no
C54 C53 C58 119.1(7) . . no
C52 C53 C54 131.6(7) . . no
C52 C53 C58 109.2(6) . . no
C53 C54 C55 117.4(7) . . no
C54 C55 C56 121.9(7) . . no
C55 C56 C57 121.0(6) . . no
C56 C57 C58 115.5(6) . . no
O51 C57 C58 119.9(6) . . yes
O51 C57 C56 124.5(6) . . yes
O50 C58 C53 113.0(6) . . yes
O50 C58 C57 121.9(6) . . yes
C53 C58 C57 125.1(6) . . no
C611 C61 C612 114.2(5) . . no
C62 C61 C612 112.9(6) . . no
O60 C61 C612 108.0(5) . . yes
C62 C61 C611 109.8(6) . . no
O60 C61 C611 106.6(5) . . yes
O60 C61 C62 104.7(5) . . yes
C61 C62 C63 101.9(5) . . no
C62 C63 C64 131.2(6) . . no
C64 C63 C68 120.1(6) . . no
C62 C63 C68 108.8(6) . . no
C63 C64 C65 117.2(6) . . no
C64 C65 C66 121.4(6) . . no
C65 C66 C67 122.5(6) . . no
O61 C67 C68 119.3(6) . . yes
C66 C67 C68 114.4(6) . . no
O61 C67 C66 126.3(6) . . yes
C63 C68 C67 124.6(6) . . no
O60 C68 C63 113.1(5) . . yes
O60 C68 C67 122.2(6) . . yes
O70 C71 C711 104.2(5) . . yes
O70 C71 C712 108.3(5) . . yes
C711 C71 C712 114.6(6) . . no
C72 C71 C712 113.4(6) . . no
C72 C71 C711 109.9(6) . . no
O70 C71 C72 105.7(5) . . yes
C71 C72 C73 102.1(5) . . no
C72 C73 C78 108.2(6) . . no
C74 C73 C78 119.5(6) . . no
C72 C73 C74 132.3(6) . . no
C73 C74 C75 118.1(6) . . no
C74 C75 C76 121.8(6) . . no
C75 C76 C77 120.8(6) . . no
C76 C77 C78 115.7(6) . . no
O71 C77 C76 125.6(6) . . yes
O71 C77 C78 118.7(6) . . yes
O70 C78 C73 114.1(6) . . yes
C73 C78 C77 124.2(6) . . no
O70 C78 C77 121.7(6) . . yes
C82 C81 C812 111.5(6) . . no
O80 C81 C811 106.7(5) . . yes
O80 C81 C812 107.2(5) . . yes
C811 C81 C812 111.9(6) . . no
O80 C81 C82 104.2(5) . . yes
C82 C81 C811 114.6(6) . . no
C81 C82 C83 101.8(5) . . no
C82 C83 C84 131.0(6) . . no
C82 C83 C88 108.9(6) . . no
C84 C83 C88 120.1(6) . . no
C83 C84 C85 116.8(6) . . no
C84 C85 C86 121.9(7) . . no
C85 C86 C87 121.6(6) . . no
C86 C87 C88 114.6(6) . . no
O81 C87 C88 119.2(6) . . yes
O81 C87 C86 126.3(6) . . yes
O80 C88 C83 112.6(5) . . yes
C83 C88 C87 125.0(6) . . no
O80 C88 C87 122.4(6) . . yes
In3 C5 H5C 110.00 . . no
H5A C5 H5B 109.00 . . no
In3 C5 H5A 110.00 . . no
In3 C5 H5B 109.00 . . no
H5A C5 H5C 110.00 . . no
H5B C5 H5C 109.00 . . no
In3 C6 H6C 109.00 . . no
H6B C6 H6C 109.00 . . no
H6A C6 H6C 110.00 . . no
In3 C6 H6B 109.00 . . no
H6A C6 H6B 109.00 . . no
In3 C6 H6A 110.00 . . no
In4 C7 H7C 109.00 . . no
H7A C7 H7B 109.00 . . no
H7A C7 H7C 110.00 . . no
In4 C7 H7B 109.00 . . no
In4 C7 H7A 109.00 . . no
H7B C7 H7C 110.00 . . no
In4 C8 H8A 109.00 . . no
In4 C8 H8B 109.00 . . no
In4 C8 H8C 110.00 . . no
H8B C8 H8C 109.00 . . no
H8A C8 H8C 110.00 . . no
H8A C8 H8B 110.00 . . no
C21 C211 H21A 109.00 . . no
C21 C211 H21B 110.00 . . no
H21A C211 H21B 109.00 . . no
H21A C211 H21C 109.00 . . no
H21B C211 H21C 110.00 . . no
C21 C211 H21C 109.00 . . no
C21 C212 H21D 110.00 . . no
H21E C212 H21F 109.00 . . no
C21 C212 H21F 110.00 . . no
H21D C212 H21F 109.00 . . no
H21D C212 H21E 109.00 . . no
C21 C212 H21E 110.00 . . no
C53 C52 H52B 111.00 . . no
C53 C52 H52A 111.00 . . no
C51 C52 H52B 111.00 . . no
H52A C52 H52B 109.00 . . no
C51 C52 H52A 111.00 . . no
C53 C54 H54A 121.00 . . no
C55 C54 H54A 121.00 . . no
C54 C55 H55A 119.00 . . no
C56 C55 H55A 119.00 . . no
C57 C56 H56A 120.00 . . no
C55 C56 H56A 119.00 . . no
C61 C62 H62A 111.00 . . no
H62A C62 H62B 109.00 . . no
C61 C62 H62B 111.00 . . no
C63 C62 H62A 111.00 . . no
C63 C62 H62B 111.00 . . no
C65 C64 H64A 121.00 . . no
C63 C64 H64A 121.00 . . no
C66 C65 H65A 119.00 . . no
C64 C65 H65A 119.00 . . no
C65 C66 H66A 119.00 . . no
C67 C66 H66A 119.00 . . no
C71 C72 H72B 111.00 . . no
C73 C72 H72A 111.00 . . no
C71 C72 H72A 111.00 . . no
H72A C72 H72B 109.00 . . no
C73 C72 H72B 111.00 . . no
C73 C74 H74A 121.00 . . no
C75 C74 H74A 121.00 . . no
C76 C75 H75A 119.00 . . no
C74 C75 H75A 119.00 . . no
C77 C76 H76A 120.00 . . no
C75 C76 H76A 120.00 . . no
C81 C82 H82B 111.00 . . no
C83 C82 H82A 111.00 . . no
C83 C82 H82B 111.00 . . no
H82A C82 H82B 109.00 . . no
C81 C82 H82A 111.00 . . no
C85 C84 H84A 122.00 . . no
C83 C84 H84A 122.00 . . no
C86 C85 H85A 119.00 . . no
C84 C85 H85A 119.00 . . no
C85 C86 H86A 119.00 . . no
C87 C86 H86A 119.00 . . no
H31A C311 H31B 110.00 . . no
C31 C311 H31A 110.00 . . no
C31 C311 H31B 110.00 . . no
C31 C311 H31C 109.00 . . no
H31A C311 H31C 109.00 . . no
H31B C311 H31C 109.00 . . no
H31E C312 H31F 110.00 . . no
C31 C312 H31F 110.00 . . no
C31 C312 H31D 110.00 . . no
C31 C312 H31E 109.00 . . no
H31D C312 H31E 109.00 . . no
H31D C312 H31F 109.00 . . no
O90 C91 C92 104.6(5) . . yes
O90 C91 C912 106.8(5) . . yes
C92 C91 C911 111.6(6) . . no
O90 C91 C911 106.4(5) . . yes
C911 C91 C912 113.5(6) . . no
C92 C91 C912 113.2(6) . . no
C91 C92 C93 102.2(5) . . no
C92 C93 C94 130.6(6) . . no
C94 C93 C98 121.4(6) . . no
C92 C93 C98 108.0(5) . . no
C93 C94 C95 117.3(6) . . no
C94 C95 C96 121.2(6) . . no
C95 C96 C97 122.0(6) . . no
O91 C97 C96 126.6(6) . . yes
C96 C97 C98 114.8(5) . . no
O91 C97 C98 118.6(5) . . yes
O90 C98 C97 122.6(5) . . yes
O90 C98 C93 114.1(5) . . yes
C93 C98 C97 123.4(6) . . no
C102 C101 C114 114.2(6) . . no
O100 C101 C113 107.9(6) . . yes
O100 C101 C102 104.5(5) . . yes
C113 C101 C114 111.5(6) . . no
C102 C101 C113 111.2(6) . . no
O100 C101 C114 107.2(6) . . yes
C101 C102 C103 103.5(6) . . no
C102 C103 C108 108.0(6) . . no
C102 C103 C104 131.7(6) . . no
C104 C103 C108 120.3(6) . . no
C103 C104 C105 117.4(7) . . no
C104 C105 C106 120.9(6) . . no
C105 C106 C107 121.6(6) . . no
O101 C107 C106 124.7(6) . . yes
C106 C107 C108 115.0(6) . . no
O101 C107 C108 120.3(6) . . yes
O100 C108 C103 114.3(5) . . yes
C103 C108 C107 124.8(6) . . no
O100 C108 C107 120.9(5) . . yes
In5 C9 H9B 110.00 . . no
In5 C9 H9A 109.00 . . no
H9B C9 H9C 110.00 . . no
In5 C9 H9C 109.00 . . no
H9A C9 H9B 109.00 . . no
H9A C9 H9C 109.00 . . no
In6 C10 H10A 110.00 . . no
In6 C10 H10B 109.00 . . no
In6 C10 H10C 109.00 . . no
H10B C10 H10C 110.00 . . no
H10A C10 H10B 109.00 . . no
H10A C10 H10C 109.00 . . no
C41 C411 H41B 110.00 . . no
C41 C411 H41A 110.00 . . no
C41 C411 H41C 109.00 . . no
H41A C411 H41B 109.00 . . no
H41A C411 H41C 109.00 . . no
H41B C411 H41C 109.00 . . no
C41 C412 H41F 110.00 . . no
H41E C412 H41F 109.00 . . no
H41D C412 H41E 109.00 . . no
H41D C412 H41F 109.00 . . no
C41 C412 H41D 110.00 . . no
C41 C412 H41E 109.00 . . no
C91 C92 H92A 111.00 . . no
C91 C92 H92B 111.00 . . no
C93 C92 H92A 111.00 . . no
C93 C92 H92B 111.00 . . no
H92A C92 H92B 109.00 . . no
C93 C94 H94A 121.00 . . no
C95 C94 H94A 121.00 . . no
C94 C95 H95A 119.00 . . no
C96 C95 H95A 119.00 . . no
C97 C96 H96A 119.00 . . no
C95 C96 H96A 119.00 . . no
C101 C102 H10E 111.00 . . no
C103 C102 H10D 111.00 . . no
C103 C102 H10E 111.00 . . no
H10D C102 H10E 109.00 . . no
C101 C102 H10D 111.00 . . no
C103 C104 H10F 121.00 . . no
C105 C104 H10F 121.00 . . no
C106 C105 H10G 120.00 . . no
C104 C105 H10G 119.00 . . no
C105 C106 H10H 119.00 . . no
C107 C106 H10H 119.00 . . no
C101 C113 H11H 109.00 . . no
C101 C113 H11I 110.00 . . no
C101 C113 H11G 110.00 . . no
H11G C113 H11I 109.00 . . no
H11H C113 H11I 109.00 . . no
H11G C113 H11H 110.00 . . no
C101 C114 H11L 109.00 . . no
H11J C114 H11K 110.00 . . no
C101 C114 H11J 109.00 . . no
C101 C114 H11K 109.00 . . no
H11K C114 H11L 109.00 . . no
H11J C114 H11L 109.00 . . no
C51 C511 H51B 110.00 . . no
C51 C511 H51A 109.00 . . no
H51A C511 H51B 110.00 . . no
H51A C511 H51C 110.00 . . no
H51B C511 H51C 110.00 . . no
C51 C511 H51C 109.00 . . no
C51 C512 H51E 110.00 . . no
C51 C512 H51F 110.00 . . no
C51 C512 H51D 109.00 . . no
H51E C512 H51F 109.00 . . no
H51D C512 H51F 109.00 . . no
H51D C512 H51E 109.00 . . no
C61 C611 H61B 109.00 . . no
C61 C611 H61A 109.00 . . no
H61A C611 H61C 110.00 . . no
C61 C611 H61C 110.00 . . no
H61A C611 H61B 110.00 . . no
H61B C611 H61C 109.00 . . no
C61 C612 H61D 109.00 . . no
C61 C612 H61E 110.00 . . no
C61 C612 H61F 109.00 . . no
H61D C612 H61E 109.00 . . no
H61D C612 H61F 110.00 . . no
H61E C612 H61F 109.00 . . no
C71 C711 H71C 109.00 . . no
H71A C711 H71B 109.00 . . no
H71A C711 H71C 109.00 . . no
H71B C711 H71C 110.00 . . no
C71 C711 H71A 109.00 . . no
C71 C711 H71B 109.00 . . no
C71 C712 H71F 109.00 . . no
C71 C712 H71D 109.00 . . no
C71 C712 H71E 109.00 . . no
H71D C712 H71F 109.00 . . no
H71E C712 H71F 110.00 . . no
H71D C712 H71E 110.00 . . no
C81 C811 H81A 109.00 . . no
C81 C811 H81C 109.00 . . no
H81A C811 H81B 109.00 . . no
C81 C811 H81B 109.00 . . no
H81B C811 H81C 109.00 . . no
H81A C811 H81C 110.00 . . no
C81 C812 H81E 109.00 . . no
C81 C812 H81F 110.00 . . no
H81D C812 H81F 109.00 . . no
H81E C812 H81F 109.00 . . no
H81D C812 H81E 109.00 . . no
C81 C812 H81D 110.00 . . no
C91 C911 H91A 110.00 . . no
C91 C911 H91B 109.00 . . no
C91 C911 H91C 110.00 . . no
H91A C911 H91B 110.00 . . no
H91A C911 H91C 109.00 . . no
H91B C911 H91C 109.00 . . no
C91 C912 H91D 110.00 . . no
C91 C912 H91E 110.00 . . no
C91 C912 H91F 109.00 . . no
H91D C912 H91E 109.00 . . no
H91D C912 H91F 109.00 . . no
H91E C912 H91F 109.00 . . no
O41 Ba1 O11 136.65(14) . . ?
O41 Ba1 O21 139.21(14) . . ?
O11 Ba1 O21 59.00(13) . . ?
O41 Ba1 O31 59.04(13) . . ?
O11 Ba1 O31 142.18(14) . . ?
O21 Ba1 O31 138.89(14) . . ?
O41 Ba1 O20 84.39(14) . . ?
O11 Ba1 O20 114.92(13) . . ?
O21 Ba1 O20 59.42(13) . . ?
O31 Ba1 O20 99.17(14) . . ?
O41 Ba1 O30 115.24(14) . . ?
O11 Ba1 O30 104.40(14) . . ?
O21 Ba1 O30 83.81(13) . . ?
O31 Ba1 O30 59.12(13) . . ?
O20 Ba1 O30 87.93(15) . . ?
O41 Ba1 O10 103.29(14) . . ?
O11 Ba1 O10 60.37(12) . . ?
O21 Ba1 O10 113.77(12) . . ?
O31 Ba1 O10 83.81(14) . . ?
O20 Ba1 O10 172.18(13) . . ?
O30 Ba1 O10 87.42(15) . . ?
O41 Ba1 O40 59.39(13) . . ?
O11 Ba1 O40 82.21(13) . . ?
O21 Ba1 O40 97.68(13) . . ?
O31 Ba1 O40 117.04(12) . . ?
O20 Ba1 O40 86.88(14) . . ?
O30 Ba1 O40 172.89(14) . . ?
O10 Ba1 O40 98.26(14) . . ?
O41 Ba1 In1 149.83(10) . . ?
O11 Ba1 In1 29.39(9) . . ?
O21 Ba1 In1 29.66(9) . . ?
O31 Ba1 In1 151.12(9) . . ?
O20 Ba1 In1 87.69(9) . . ?
O30 Ba1 In1 93.44(9) . . ?
O10 Ba1 In1 86.32(8) . . ?
O40 Ba1 In1 91.19(8) . . ?
O41 Ba1 In2 29.23(10) . . ?
O11 Ba1 In2 149.55(9) . . ?
O21 Ba1 In2 151.30(9) . . ?
O31 Ba1 In2 29.85(9) . . ?
O20 Ba1 In2 92.98(9) . . ?
O30 Ba1 In2 87.75(9) . . ?
O10 Ba1 In2 93.11(8) . . ?
O40 Ba1 In2 87.68(8) . . ?
In1 Ba1 In2 178.654(19) . . ?
O71 Ba2 O51 141.72(14) . . ?
O71 Ba2 O61 137.11(13) . . ?
O51 Ba2 O61 58.52(13) . . ?
O71 Ba2 O81 59.00(12) . . ?
O51 Ba2 O81 136.82(14) . . ?
O61 Ba2 O81 142.23(13) . . ?
O71 Ba2 O60 98.85(13) . . ?
O51 Ba2 O60 115.07(13) . . ?
O61 Ba2 O60 60.48(12) . . ?
O81 Ba2 O60 85.68(13) . . ?
O71 Ba2 O50 85.04(13) . . ?
O51 Ba2 O50 59.61(12) . . ?
O61 Ba2 O50 112.97(12) . . ?
O81 Ba2 O50 101.08(13) . . ?
O60 Ba2 O50 173.23(12) . . ?
O71 Ba2 O80 116.47(12) . . ?
O51 Ba2 O80 81.88(13) . . ?
O61 Ba2 O80 101.82(13) . . ?
O81 Ba2 O80 59.38(12) . . ?
O60 Ba2 O80 90.59(14) . . ?
O50 Ba2 O80 92.63(14) . . ?
O71 Ba2 O70 59.13(12) . . ?
O51 Ba2 O70 102.94(13) . . ?
O61 Ba2 O70 81.65(13) . . ?
O81 Ba2 O70 115.79(12) . . ?
O60 Ba2 O70 88.14(14) . . ?
O50 Ba2 O70 89.14(14) . . ?
O80 Ba2 O70 175.10(12) . . ?
O71 Ba2 In3 150.51(9) . . ?
O51 Ba2 In3 29.20(9) . . ?
O61 Ba2 In3 29.32(9) . . ?
O81 Ba2 In3 150.49(9) . . ?
O60 Ba2 In3 87.77(8) . . ?
O50 Ba2 In3 86.17(8) . . ?
O80 Ba2 In3 92.00(8) . . ?
O70 Ba2 In3 92.67(8) . . ?
O71 Ba2 In4 29.30(9) . . ?
O51 Ba2 In4 151.54(9) . . ?
O61 Ba2 In4 149.94(9) . . ?
O81 Ba2 In4 29.74(9) . . ?
O60 Ba2 In4 91.58(8) . . ?
O50 Ba2 In4 94.46(8) . . ?
O80 Ba2 In4 88.38(8) . . ?
O70 Ba2 In4 86.93(8) . . ?
In3 Ba2 In4 179.251(19) . . ?
O91 Ba3 O91 58.79(18) . 2 ?
O91 Ba3 O101 138.38(13) . . ?
O91 Ba3 O101 140.31(13) 2 . ?
O91 Ba3 O101 140.31(13) . 2 ?
O91 Ba3 O101 138.38(13) 2 2 ?
O101 Ba3 O101 58.95(17) . 2 ?
O91 Ba3 O100 82.98(13) . 2 ?
O91 Ba3 O100 102.38(13) 2 2 ?
O101 Ba3 O100 114.03(12) . 2 ?
O101 Ba3 O100 60.04(12) 2 2 ?
O91 Ba3 O100 102.39(13) . . ?
O91 Ba3 O100 82.98(13) 2 . ?
O101 Ba3 O100 60.04(12) . . ?
O101 Ba3 O100 114.03(12) 2 . ?
O100 Ba3 O100 173.93(17) 2 . ?
O91 Ba3 O90 59.35(12) . . ?
O91 Ba3 O90 115.23(12) 2 . ?
O101 Ba3 O90 82.78(13) . . ?
O101 Ba3 O90 102.09(13) 2 . ?
O100 Ba3 O90 87.40(13) 2 . ?
O100 Ba3 O90 92.89(13) . . ?
O91 Ba3 O90 115.22(12) . 2 ?
O91 Ba3 O90 59.35(12) 2 2 ?
O101 Ba3 O90 102.08(13) . 2 ?
O101 Ba3 O90 82.77(13) 2 2 ?
O100 Ba3 O90 92.89(13) 2 2 ?
O100 Ba3 O90 87.40(13) . 2 ?
O90 Ba3 O90 174.50(16) . 2 ?
O91 Ba3 In6 150.60(9) . . ?
O91 Ba3 In6 150.60(9) 2 . ?
O101 Ba3 In6 29.47(8) . . ?
O101 Ba3 In6 29.47(8) 2 . ?
O100 Ba3 In6 86.96(9) 2 . ?
O100 Ba3 In6 86.96(9) . . ?
O90 Ba3 In6 92.75(8) . . ?
O90 Ba3 In6 92.75(8) 2 . ?
O91 Ba3 In5 29.40(9) . . ?
O91 Ba3 In5 29.40(9) 2 . ?
O101 Ba3 In5 150.53(8) . . ?
O101 Ba3 In5 150.53(8) 2 . ?
O100 Ba3 In5 93.04(9) 2 . ?
O100 Ba3 In5 93.04(9) . . ?
O90 Ba3 In5 87.25(8) . . ?
O90 Ba3 In5 87.25(8) 2 . ?
In6 Ba3 In5 180.0 . . ?
O11 In1 C1 107.4(2) . . ?
O11 In1 O21 77.31(17) . . ?
C1 In1 O21 112.0(2) . . ?
O11 In1 C2 111.4(2) . . ?
C1 In1 C2 129.7(3) . . ?
O21 In1 C2 106.8(2) . . ?
O11 In1 Ba1 38.51(12) . . ?
C1 In1 Ba1 113.66(19) . . ?
O21 In1 Ba1 38.88(12) . . ?
C2 In1 Ba1 116.68(18) . . ?
O41 In2 C3 110.2(2) . . ?
O41 In2 O31 77.43(17) . . ?
C3 In2 O31 106.5(2) . . ?
O41 In2 C4 105.8(3) . . ?
C3 In2 C4 132.9(3) . . ?
O31 In2 C4 110.3(3) . . ?
O41 In2 Ba1 38.18(12) . . ?
C3 In2 Ba1 115.3(2) . . ?
O31 In2 Ba1 39.31(12) . . ?
C4 In2 Ba1 111.8(2) . . ?
O51 In3 O61 76.94(16) . . ?
O51 In3 C5 110.9(2) . . ?
O61 In3 C5 108.5(2) . . ?
O51 In3 C6 106.9(2) . . ?
O61 In3 C6 110.2(2) . . ?
C5 In3 C6 130.5(3) . . ?
O51 In3 Ba2 38.29(12) . . ?
O61 In3 Ba2 38.65(12) . . ?
C5 In3 Ba2 115.42(18) . . ?
C6 In3 Ba2 114.0(2) . . ?
O71 In4 O81 77.08(16) . . ?
O71 In4 C8 110.3(3) . . ?
O81 In4 C8 106.6(3) . . ?
O71 In4 C7 105.3(2) . . ?
O81 In4 C7 111.9(2) . . ?
C8 In4 C7 132.0(3) . . ?
O71 In4 Ba2 38.13(12) . . ?
O81 In4 Ba2 39.00(11) . . ?
C8 In4 Ba2 115.42(19) . . ?
C7 In4 Ba2 112.48(18) . . ?
O91 In5 O91 76.4(2) 2 . ?
O91 In5 C9 111.3(2) 2 . ?
O91 In5 C9 107.0(2) . . ?
O91 In5 C9 107.0(2) 2 2 ?
O91 In5 C9 111.3(2) . 2 ?
C9 In5 C9 130.6(4) . 2 ?
O91 In5 Ba3 38.21(12) 2 . ?
O91 In5 Ba3 38.21(12) . . ?
C9 In5 Ba3 114.68(19) . . ?
C9 In5 Ba3 114.68(19) 2 . ?
O101 In6 O101 77.2(2) . 2 ?
O101 In6 C10 111.4(2) . . ?
O101 In6 C10 106.6(2) 2 . ?
O101 In6 C10 106.6(2) . 2 ?
O101 In6 C10 111.4(2) 2 2 ?
C10 In6 C10 130.8(4) . 2 ?
O101 In6 Ba3 38.61(11) . . ?
O101 In6 Ba3 38.62(11) 2 . ?
C10 In6 Ba3 114.62(18) . . ?
C10 In6 Ba3 114.61(18) 2 . ?
C18 O10 C11 106.1(5) . . ?
C18 O10 Ba1 114.0(3) . . ?
C11 O10 Ba1 134.6(3) . . ?
C17 O11 In1 122.9(4) . . ?
C17 O11 Ba1 121.5(4) . . ?
In1 O11 Ba1 112.10(18) . . ?
C28 O20 C21 106.2(5) . . ?
C28 O20 Ba1 114.9(4) . . ?
C21 O20 Ba1 132.7(4) . . ?
C27 O21 In1 125.8(4) . . ?
C27 O21 Ba1 122.5(4) . . ?
In1 O21 Ba1 111.46(18) . . ?
C38 O30 C31 106.6(5) . . ?
C38 O30 Ba1 115.7(4) . . ?
C31 O30 Ba1 137.5(4) . . ?
C37 O31 In2 126.3(4) . . ?
C37 O31 Ba1 122.6(4) . . ?
In2 O31 Ba1 110.85(18) . . ?
C48 O40 C41 107.0(5) . . ?
C48 O40 Ba1 112.8(4) . . ?
C41 O40 Ba1 132.1(4) . . ?
C47 O41 In2 124.8(4) . . ?
C47 O41 Ba1 122.6(4) . . ?
In2 O41 Ba1 112.59(19) . . ?
C58 O50 C51 106.2(5) . . ?
C58 O50 Ba2 112.3(4) . . ?
C51 O50 Ba2 130.4(4) . . ?
C57 O51 In3 126.9(4) . . ?
C57 O51 Ba2 120.2(4) . . ?
In3 O51 Ba2 112.51(18) . . ?
C68 O60 C61 106.5(5) . . ?
C68 O60 Ba2 115.2(4) . . ?
C61 O60 Ba2 133.5(4) . . ?
C67 O61 In3 124.2(4) . . ?
C67 O61 Ba2 121.7(4) . . ?
In3 O61 Ba2 112.03(17) . . ?
C77 O71 In4 123.7(4) . . ?
C77 O71 Ba2 123.4(4) . . ?
In4 O71 Ba2 112.58(17) . . ?
C78 O70 C71 106.7(5) . . ?
C78 O70 Ba2 113.9(4) . . ?
C71 O70 Ba2 132.2(4) . . ?
C88 O80 C81 106.9(5) . . ?
C88 O80 Ba2 114.4(4) . . ?
C81 O80 Ba2 138.8(4) . . ?
C87 O81 In4 125.7(4) . . ?
C87 O81 Ba2 123.0(4) . . ?
In4 O81 Ba2 111.26(16) . . ?
C98 O90 C91 107.7(5) . . ?
C98 O90 Ba3 112.4(4) . . ?
C91 O90 Ba3 132.4(3) . . ?
C97 O91 In5 125.3(4) . . ?
C97 O91 Ba3 122.3(4) . . ?
In5 O91 Ba3 112.40(17) . . ?
C108 O100 C101 106.0(5) . . ?
C108 O100 Ba3 115.1(3) . . ?
C101 O100 Ba3 138.8(4) . . ?
C107 O101 In6 124.7(4) . . ?
C107 O101 Ba3 121.6(4) . . ?
In6 O101 Ba3 111.92(16) . . ?
In1 C1 H1A 109.5 . . ?
In1 C1 H1B 109.5 . . ?
H1A C1 H1B 109.5 . . ?
In1 C1 H1C 109.5 . . ?
H1A C1 H1C 109.5 . . ?
H1B C1 H1C 109.5 . . ?
In1 C2 H2A 109.5 . . ?
In1 C2 H2B 109.5 . . ?
H2A C2 H2B 109.5 . . ?
In1 C2 H2C 109.5 . . ?
H2A C2 H2C 109.5 . . ?
H2B C2 H2C 109.5 . . ?
In2 C3 H3A 109.5 . . ?
In2 C3 H3B 109.5 . . ?
H3A C3 H3B 109.5 . . ?
In2 C3 H3C 109.5 . . ?
H3A C3 H3C 109.5 . . ?
H3B C3 H3C 109.5 . . ?
In2 C4 H4A 109.5 . . ?
In2 C4 H4B 109.5 . . ?
H4A C4 H4B 109.5 . . ?
In2 C4 H4C 109.5 . . ?
H4A C4 H4C 109.5 . . ?
H4B C4 H4C 109.5 . . ?
In3 C5 H5A 109.5 . . ?
In3 C5 H5B 109.5 . . ?
H5A C5 H5B 109.5 . . ?
In3 C5 H5C 109.5 . . ?
H5A C5 H5C 109.5 . . ?
H5B C5 H5C 109.5 . . ?
In3 C6 H6A 109.5 . . ?
In3 C6 H6B 109.5 . . ?
H6A C6 H6B 109.5 . . ?
In3 C6 H6C 109.5 . . ?
H6A C6 H6C 109.5 . . ?
H6B C6 H6C 109.5 . . ?
In4 C7 H7A 109.5 . . ?
In4 C7 H7B 109.5 . . ?
H7A C7 H7B 109.5 . . ?
In4 C7 H7C 109.5 . . ?
H7A C7 H7C 109.5 . . ?
H7B C7 H7C 109.5 . . ?
In4 C8 H8A 109.5 . . ?
In4 C8 H8B 109.5 . . ?
H8A C8 H8B 109.5 . . ?
In4 C8 H8C 109.5 . . ?
H8A C8 H8C 109.5 . . ?
H8B C8 H8C 109.5 . . ?
In5 C9 H9A 109.5 . . ?
In5 C9 H9B 109.5 . . ?
H9A C9 H9B 109.5 . . ?
In5 C9 H9C 109.5 . . ?
H9A C9 H9C 109.5 . . ?
H9B C9 H9C 109.5 . . ?

loop_
_geom_bond_atom_site_label_1
_geom_bond_atom_site_label_2
_geom_bond_distance
_geom_bond_site_symmetry_2
_geom_bond_publ_flag
Ba1 O10 2.868(5) . yes
Ba1 O11 2.724(4) . yes
Ba1 O20 2.858(5) . yes
Ba1 O21 2.733(4) . yes
Ba1 O30 2.865(5) . yes
Ba1 O31 2.752(4) . yes
Ba1 O40 2.898(4) . yes
Ba1 O41 2.717(4) . yes
Ba2 O50 2.879(4) . yes
Ba2 O51 2.722(4) . yes
Ba2 O60 2.817(5) . yes
Ba2 O61 2.734(4) . yes
Ba2 O70 2.892(4) . yes
Ba2 O71 2.718(4) . yes
Ba2 O80 2.881(4) . yes
Ba2 O81 2.746(4) . yes
Ba3 O101 2.728(4) 2_555 yes
Ba3 O91 2.717(4) . yes
Ba3 O100 2.850(5) . yes
Ba3 O90 2.911(4) . yes
Ba3 O101 2.728(4) . yes
Ba3 O90 2.911(4) 2_555 yes
Ba3 O100 2.850(5) 2_555 yes
Ba3 O91 2.717(4) 2_555 yes
In1 C1 2.152(7) . yes
In1 C2 2.171(7) . yes
In1 O21 2.155(4) . yes
In1 O11 2.146(4) . yes
In2 C4 2.169(7) . yes
In2 O31 2.162(4) . yes
In2 C3 2.160(7) . yes
In2 O41 2.148(4) . yes
In3 C5 2.146(7) . yes
In3 O61 2.144(4) . yes
In3 O51 2.143(4) . yes
In3 C6 2.173(8) . yes
In4 C7 2.173(7) . yes
In4 C8 2.170(7) . yes
In4 O71 2.154(4) . yes
In4 O81 2.164(4) . yes
In5 C9 2.160(7) . yes
In5 O91 2.155(4) . yes
In5 O91 2.155(4) 2_555 yes
In5 C9 2.160(7) 2_555 yes
In6 C10 2.171(6) 2_555 yes
In6 O101 2.151(4) 2_555 yes
In6 O101 2.151(4) . yes
In6 C10 2.171(6) . yes
O10 C18 1.395(7) . yes
O10 C11 1.482(8) . yes
O11 C17 1.364(8) . yes
O20 C21 1.468(8) . yes
O20 C28 1.384(8) . yes
O21 C27 1.340(8) . yes
O30 C38 1.397(9) . yes
O30 C31 1.485(8) . yes
O31 C37 1.331(8) . yes
O40 C41 1.480(8) . yes
O40 C48 1.391(8) . yes
O41 C47 1.346(8) . yes
O50 C58 1.392(8) . yes
O50 C51 1.474(9) . yes
O51 C57 1.350(8) . yes
O60 C61 1.485(8) . yes
O60 C68 1.389(8) . yes
O61 C67 1.333(8) . yes
O70 C78 1.388(8) . yes
O70 C71 1.474(8) . yes
O71 C77 1.343(7) . yes
O80 C88 1.393(8) . yes
O80 C81 1.482(8) . yes
O81 C87 1.330(8) . yes
O90 C91 1.485(7) . yes
O90 C98 1.377(7) . yes
O91 C97 1.337(7) . yes
O100 C108 1.401(8) . yes
O100 C101 1.485(8) . yes
O101 C107 1.345(8) . yes
C11 C111 1.506(10) . no
C11 C112 1.536(10) . no
C11 C12 1.555(9) . no
C12 C13 1.509(9) . no
C13 C18 1.370(9) . no
C13 C14 1.397(9) . no
C14 C15 1.386(9) . no
C15 C16 1.397(10) . no
C16 C17 1.388(9) . no
C17 C18 1.384(9) . no
C21 C22 1.545(11) . no
C21 C211 1.542(11) . no
C21 C212 1.478(11) . no
C22 C23 1.504(11) . no
C23 C28 1.382(10) . no
C23 C24 1.398(11) . no
C24 C25 1.367(11) . no
C25 C26 1.398(10) . no
C26 C27 1.393(9) . no
C27 C28 1.403(9) . no
C31 C312 1.513(10) . no
C31 C311 1.517(10) . no
C31 C32 1.533(11) . no
C32 C33 1.514(12) . no
C33 C38 1.352(10) . no
C33 C34 1.397(11) . no
C34 C35 1.390(11) . no
C35 C36 1.418(11) . no
C36 C37 1.398(9) . no
C37 C38 1.400(10) . no
C41 C411 1.538(11) . no
C41 C412 1.515(10) . no
C41 C42 1.563(10) . no
C42 C43 1.495(9) . no
C43 C48 1.385(9) . no
C43 C44 1.397(9) . no
C44 C45 1.396(10) . no
C45 C46 1.397(10) . no
C46 C47 1.391(9) . no
C47 C48 1.395(9) . no
C1 H1C 0.9800 . no
C1 H1B 0.9800 . no
C1 H1A 0.9800 . no
C2 H2B 0.9800 . no
C2 H2C 0.9800 . no
C2 H2A 0.9800 . no
C3 H3A 0.9800 . no
C3 H3C 0.9800 . no
C3 H3B 0.9800 . no
C4 H4B 0.9800 . no
C4 H4C 0.9800 . no
C4 H4A 0.9800 . no
C12 H12A 0.9900 . no
C12 H12B 0.9900 . no
C14 H14A 0.9500 . no
C15 H15A 0.9500 . no
C16 H16A 0.9500 . no
C22 H22B 0.9900 . no
C22 H22A 0.9900 . no
C24 H24A 0.9500 . no
C25 H25A 0.9500 . no
C26 H26A 0.9500 . no
C32 H32A 0.9900 . no
C32 H32B 0.9900 . no
C34 H34A 0.9500 . no
C35 H35A 0.9500 . no
C36 H36A 0.9500 . no
C42 H42B 0.9900 . no
C42 H42A 0.9900 . no
C44 H44A 0.9500 . no
C45 H45A 0.9500 . no
C46 H46A 0.9500 . no
C111 H11A 0.9800 . no
C111 H11B 0.9800 . no
C111 H11C 0.9800 . no
C112 H11F 0.9800 . no
C112 H11D 0.9800 . no
C112 H11E 0.9800 . no
C51 C511 1.525(12) . no
C51 C512 1.506(12) . no
C51 C52 1.549(11) . no
C52 C53 1.489(11) . no
C53 C54 1.413(10) . no
C53 C58 1.358(10) . no
C54 C55 1.379(10) . no
C55 C56 1.389(10) . no
C56 C57 1.399(9) . no
C57 C58 1.378(9) . no
C61 C62 1.557(9) . no
C61 C611 1.530(10) . no
C61 C612 1.509(10) . no
C62 C63 1.509(9) . no
C63 C64 1.405(9) . no
C63 C68 1.375(9) . no
C64 C65 1.388(9) . no
C65 C66 1.405(10) . no
C66 C67 1.394(9) . no
C67 C68 1.403(9) . no
C71 C711 1.520(11) . no
C71 C72 1.562(9) . no
C71 C712 1.491(10) . no
C72 C73 1.512(9) . no
C73 C74 1.391(10) . no
C73 C78 1.374(10) . no
C74 C75 1.378(10) . no
C75 C76 1.406(10) . no
C76 C77 1.391(9) . no
C77 C78 1.397(9) . no
C81 C812 1.506(10) . no
C81 C82 1.557(10) . no
C81 C811 1.516(9) . no
C82 C83 1.503(9) . no
C83 C88 1.372(9) . no
C83 C84 1.393(9) . no
C84 C85 1.407(10) . no
C85 C86 1.393(10) . no
C86 C87 1.406(9) . no
C87 C88 1.396(9) . no
C5 H5A 0.9800 . no
C5 H5B 0.9800 . no
C5 H5C 0.9800 . no
C6 H6A 0.9800 . no
C6 H6C 0.9800 . no
C6 H6B 0.9800 . no
C7 H7C 0.9800 . no
C7 H7B 0.9800 . no
C7 H7A 0.9800 . no
C8 H8B 0.9800 . no
C8 H8C 0.9800 . no
C8 H8A 0.9800 . no
C211 H21A 0.9800 . no
C211 H21B 0.9800 . no
C211 H21C 0.9800 . no
C212 H21F 0.9800 . no
C212 H21D 0.9800 . no
C212 H21E 0.9800 . no
C52 H52B 0.9900 . no
C52 H52A 0.9900 . no
C54 H54A 0.9500 . no
C55 H55A 0.9500 . no
C56 H56A 0.9500 . no
C62 H62A 0.9900 . no
C62 H62B 0.9900 . no
C64 H64A 0.9500 . no
C65 H65A 0.9500 . no
C66 H66A 0.9500 . no
C72 H72A 0.9900 . no
C72 H72B 0.9900 . no
C74 H74A 0.9500 . no
C75 H75A 0.9500 . no
C76 H76A 0.9500 . no
C82 H82A 0.9900 . no
C82 H82B 0.9900 . no
C84 H84A 0.9500 . no
C85 H85A 0.9500 . no
C86 H86A 0.9500 . no
C311 H31A 0.9800 . no
C311 H31B 0.9800 . no
C311 H31C 0.9800 . no
C312 H31F 0.9800 . no
C312 H31D 0.9800 . no
C312 H31E 0.9800 . no
C91 C912 1.508(10) . no
C91 C92 1.567(9) . no
C91 C911 1.518(10) . no
C92 C93 1.522(9) . no
C93 C94 1.386(9) . no
C93 C98 1.374(9) . no
C94 C95 1.389(9) . no
C95 C96 1.411(10) . no
C96 C97 1.397(9) . no
C97 C98 1.410(9) . no
C101 C113 1.512(10) . no
C101 C102 1.546(10) . no
C101 C114 1.502(9) . no
C102 C103 1.501(10) . no
C103 C104 1.388(9) . no
C103 C108 1.352(9) . no
C104 C105 1.411(9) . no
C105 C106 1.394(11) . no
C106 C107 1.399(9) . no
C107 C108 1.396(9) . no
C9 H9C 0.9800 . no
C9 H9A 0.9800 . no
C9 H9B 0.9800 . no
C10 H10A 0.9800 . no
C10 H10C 0.9800 . no
C10 H10B 0.9800 . no
C411 H41B 0.9800 . no
C411 H41A 0.9800 . no
C411 H41C 0.9800 . no
C412 H41E 0.9800 . no
C412 H41F 0.9800 . no
C412 H41D 0.9800 . no
C92 H92A 0.9900 . no
C92 H92B 0.9900 . no
C94 H94A 0.9500 . no
C95 H95A 0.9500 . no
C96 H96A 0.9500 . no
C102 H10D 0.9900 . no
C102 H10E 0.9900 . no
C104 H10F 0.9500 . no
C105 H10G 0.9500 . no
C106 H10H 0.9500 . no
C113 H11G 0.9800 . no
C113 H11H 0.9800 . no
C113 H11I 0.9800 . no
C114 H11J 0.9800 . no
C114 H11K 0.9800 . no
C114 H11L 0.9800 . no
C511 H51A 0.9800 . no
C511 H51B 0.9800 . no
C511 H51C 0.9800 . no
C512 H51E 0.9800 . no
C512 H51F 0.9800 . no
C512 H51D 0.9800 . no
C611 H61B 0.9800 . no
C611 H61C 0.9800 . no
C611 H61A 0.9800 . no
C612 H61E 0.9800 . no
C612 H61F 0.9800 . no
C612 H61D 0.9800 . no
C711 H71A 0.9800 . no
C711 H71B 0.9800 . no
C711 H71C 0.9800 . no
C712 H71D 0.9800 . no
C712 H71E 0.9800 . no
C712 H71F 0.9800 . no
C811 H81B 0.9800 . no
C811 H81C 0.9800 . no
C811 H81A 0.9800 . no
C812 H81E 0.9800 . no
C812 H81F 0.9800 . no
C812 H81D 0.9800 . no
C911 H91A 0.9800 . no
C911 H91B 0.9800 . no
C911 H91C 0.9800 . no
C912 H91D 0.9800 . no
C912 H91E 0.9800 . no
C912 H91F 0.9800 . no

loop_
_geom_hbond_atom_site_label_D
_geom_hbond_atom_site_label_H
_geom_hbond_atom_site_label_A
_geom_hbond_distance_DH
_geom_hbond_distance_HA
_geom_hbond_distance_DA
_geom_hbond_angle_DHA
_geom_hbond_site_symmetry_A
_geom_hbond_publ_flag
C114 H11J O91 0.9800 2.5500 3.474(9) 157.00 2_555 yes
C811 H81A O51 0.9800 2.5500 3.461(9) 155.00 . yes

loop_
_geom_torsion_atom_site_label_1
_geom_torsion_atom_site_label_2
_geom_torsion_atom_site_label_3
_geom_torsion_atom_site_label_4
_geom_torsion
_geom_torsion_site_symmetry_1
_geom_torsion_site_symmetry_3
_geom_torsion_publ_flag
O11 Ba1 O10 C11 160.3(5) . . no
O11 Ba1 O10 C18 10.1(3) . . no
O21 Ba1 O10 C11 -173.6(5) . . no
O21 Ba1 O10 C18 36.2(4) . . no
O30 Ba1 O10 C11 -91.5(5) . . no
O30 Ba1 O10 C18 118.3(4) . . no
O31 Ba1 O10 C11 -32.3(5) . . no
O31 Ba1 O10 C18 177.5(4) . . no
O40 Ba1 O10 C11 84.1(5) . . no
O40 Ba1 O10 C18 -66.0(4) . . no
O41 Ba1 O10 C11 23.8(5) . . no
O41 Ba1 O10 C18 -126.4(4) . . no
O10 Ba1 O11 In1 149.3(2) . . no
O10 Ba1 O11 C17 -10.3(4) . . no
O20 Ba1 O11 In1 -23.7(2) . . no
O20 Ba1 O11 C17 176.8(4) . . no
O21 Ba1 O11 In1 -2.74(16) . . no
O21 Ba1 O11 C17 -162.3(5) . . no
O30 Ba1 O11 In1 70.8(2) . . no
O30 Ba1 O11 C17 -88.8(4) . . no
O31 Ba1 O11 In1 128.5(2) . . no
O31 Ba1 O11 C17 -31.0(5) . . no
O40 Ba1 O11 In1 -106.60(19) . . no
O40 Ba1 O11 C17 93.9(4) . . no
O41 Ba1 O11 In1 -133.28(19) . . no
O41 Ba1 O11 C17 67.2(5) . . no
O11 Ba1 O20 C21 -178.1(5) . . no
O11 Ba1 O20 C28 34.0(4) . . no
O21 Ba1 O20 C21 161.0(6) . . no
O21 Ba1 O20 C28 13.1(4) . . no
O30 Ba1 O20 C21 77.0(6) . . no
O30 Ba1 O20 C28 -70.9(4) . . no
O31 Ba1 O20 C21 18.7(6) . . no
O31 Ba1 O20 C28 -129.2(4) . . no
O40 Ba1 O20 C21 -98.1(5) . . no
O40 Ba1 O20 C28 114.0(4) . . no
O41 Ba1 O20 C21 -38.6(5) . . no
O41 Ba1 O20 C28 173.5(4) . . no
O10 Ba1 O21 In1 -23.8(2) . . no
O10 Ba1 O21 C27 161.7(4) . . no
O11 Ba1 O21 In1 2.71(16) . . no
O11 Ba1 O21 C27 -171.8(5) . . no
O20 Ba1 O21 In1 160.6(3) . . no
O20 Ba1 O21 C27 -14.0(4) . . no
O30 Ba1 O21 In1 -108.2(2) . . no
O30 Ba1 O21 C27 77.3(5) . . no
O31 Ba1 O21 In1 -132.8(2) . . no
O31 Ba1 O21 C27 52.7(5) . . no
O40 Ba1 O21 In1 78.8(2) . . no
O40 Ba1 O21 C27 -95.7(5) . . no
O41 Ba1 O21 In1 129.7(2) . . no
O41 Ba1 O21 C27 -44.8(5) . . no
O10 Ba1 O30 C31 -99.6(6) . . no
O10 Ba1 O30 C38 72.6(5) . . no
O11 Ba1 O30 C31 -41.1(6) . . no
O11 Ba1 O30 C38 131.2(5) . . no
O20 Ba1 O30 C31 74.1(6) . . no
O20 Ba1 O30 C38 -113.6(5) . . no
O21 Ba1 O30 C31 14.6(6) . . no
O21 Ba1 O30 C38 -173.1(5) . . no
O31 Ba1 O30 C31 176.1(7) . . no
O31 Ba1 O30 C38 -11.7(4) . . no
O41 Ba1 O30 C31 156.9(6) . . no
O41 Ba1 O30 C38 -30.8(5) . . no
O10 Ba1 O31 In2 107.4(2) . . no
O10 Ba1 O31 C37 -78.0(5) . . no
O11 Ba1 O31 In2 125.4(2) . . no
O11 Ba1 O31 C37 -60.0(5) . . no
O20 Ba1 O31 In2 -79.9(2) . . no
O20 Ba1 O31 C37 94.7(5) . . no
O21 Ba1 O31 In2 -133.1(2) . . no
O21 Ba1 O31 C37 41.5(5) . . no
O30 Ba1 O31 In2 -161.9(3) . . no
O30 Ba1 O31 C37 12.7(4) . . no
O40 Ba1 O31 In2 11.3(3) . . no
O40 Ba1 O31 C37 -174.1(4) . . no
O41 Ba1 O31 In2 -2.17(17) . . no
O41 Ba1 O31 C37 172.5(5) . . no
O10 Ba1 O40 C41 99.9(5) . . no
O10 Ba1 O40 C48 -116.2(4) . . no
O11 Ba1 O40 C41 41.5(5) . . no
O11 Ba1 O40 C48 -174.6(4) . . no
O20 Ba1 O40 C41 -74.2(5) . . no
O20 Ba1 O40 C48 69.8(4) . . no
O21 Ba1 O40 C41 -15.6(5) . . no
O21 Ba1 O40 C48 128.3(4) . . no
O31 Ba1 O40 C41 -172.9(5) . . no
O31 Ba1 O40 C48 -29.0(4) . . no
O41 Ba1 O40 C41 -159.5(6) . . no
O41 Ba1 O40 C48 -15.6(4) . . no
O10 Ba1 O41 In2 -72.1(2) . . no
O10 Ba1 O41 C47 108.6(5) . . no
O11 Ba1 O41 In2 -132.75(19) . . no
O11 Ba1 O41 C47 47.9(5) . . no
O20 Ba1 O41 In2 106.4(2) . . no
O20 Ba1 O41 C47 -72.9(5) . . no
O21 Ba1 O41 In2 132.7(2) . . no
O21 Ba1 O41 C47 -46.6(5) . . no
O30 Ba1 O41 In2 21.4(3) . . no
O30 Ba1 O41 C47 -157.9(4) . . no
O31 Ba1 O41 In2 2.21(18) . . no
O31 Ba1 O41 C47 -177.1(5) . . no
O40 Ba1 O41 In2 -163.9(3) . . no
O40 Ba1 O41 C47 16.8(4) . . no
O70 Ba2 O81 C87 168.0(4) . . no
O71 Ba2 O81 In4 2.18(16) . . no
O71 Ba2 O81 C87 -174.8(5) . . no
O80 Ba2 O81 In4 165.9(2) . . no
O80 Ba2 O81 C87 -11.1(4) . . no
O50 Ba2 O61 C67 -170.3(4) . . no
O51 Ba2 O61 In3 0.13(16) . . no
O51 Ba2 O61 C67 164.4(5) . . no
O60 Ba2 O61 In3 -156.5(2) . . no
O60 Ba2 O61 C67 7.8(4) . . no
O70 Ba2 O61 In3 110.95(19) . . no
O70 Ba2 O61 C67 -84.8(4) . . no
O71 Ba2 O61 In3 134.02(18) . . no
O71 Ba2 O61 C67 -61.7(5) . . no
O80 Ba2 O61 In3 -72.6(2) . . no
O80 Ba2 O61 C67 91.7(4) . . no
O81 Ba2 O61 In3 -127.1(2) . . no
O81 Ba2 O61 C67 37.2(5) . . no
O50 Ba2 O70 C71 75.1(5) . . no
O50 Ba2 O70 C78 -70.5(4) . . no
O51 Ba2 O70 C71 16.6(5) . . no
O51 Ba2 O70 C78 -128.9(4) . . no
O60 Ba2 O70 C71 -98.7(5) . . no
O60 Ba2 O70 C78 115.7(4) . . no
O61 Ba2 O70 C71 -38.3(5) . . no
O61 Ba2 O70 C78 176.2(4) . . no
O71 Ba2 O70 C71 159.9(5) . . no
O71 Ba2 O70 C78 14.3(4) . . no
O81 Ba2 O70 C71 177.0(5) . . no
O51 Ba2 O50 C51 -157.4(6) . . no
O51 Ba2 O50 C58 -19.2(4) . . no
O61 Ba2 O50 C51 177.6(5) . . no
O61 Ba2 O50 C58 -44.2(4) . . no
O70 Ba2 O50 C51 97.0(5) . . no
O70 Ba2 O50 C58 -124.8(4) . . no
O71 Ba2 O50 C51 38.0(5) . . no
O71 Ba2 O50 C58 176.2(4) . . no
O80 Ba2 O50 C51 -78.4(5) . . no
O80 Ba2 O50 C58 59.8(4) . . no
O81 Ba2 O50 C51 -19.1(5) . . no
O81 Ba2 O50 C58 119.1(4) . . no
O50 Ba2 O51 In3 -153.0(3) . . no
O50 Ba2 O51 C57 20.1(4) . . no
O60 Ba2 O51 In3 22.3(2) . . no
O60 Ba2 O51 C57 -164.7(4) . . no
O61 Ba2 O51 In3 -0.13(16) . . no
O61 Ba2 O51 C57 172.9(5) . . no
O70 Ba2 O51 In3 -71.8(2) . . no
O70 Ba2 O51 C57 101.3(4) . . no
O71 Ba2 O51 In3 -127.8(2) . . no
O71 Ba2 O51 C57 45.2(5) . . no
O80 Ba2 O51 In3 109.1(2) . . no
O80 Ba2 O51 C57 -77.8(4) . . no
O81 Ba2 O51 In3 134.45(19) . . no
O81 Ba2 O51 C57 -52.5(5) . . no
O51 Ba2 O60 C61 178.0(5) . . no
O51 Ba2 O60 C68 -30.3(4) . . no
O61 Ba2 O60 C61 -160.0(6) . . no
O61 Ba2 O60 C68 -8.4(3) . . no
O70 Ba2 O60 C61 -78.6(5) . . no
O70 Ba2 O60 C68 73.1(4) . . no
O71 Ba2 O60 C61 -20.2(5) . . no
O71 Ba2 O60 C68 131.5(4) . . no
O80 Ba2 O60 C61 96.7(5) . . no
O80 Ba2 O60 C68 -111.6(4) . . no
O81 Ba2 O60 C61 37.5(5) . . no
O81 Ba2 O60 C68 -170.8(4) . . no
O50 Ba2 O61 In3 25.5(2) . . no
O61 Ba2 O71 In4 132.87(18) . . no
O61 Ba2 O71 C77 -41.0(5) . . no
O70 Ba2 O71 In4 159.7(3) . . no
O70 Ba2 O71 C77 -14.1(4) . . no
O80 Ba2 O71 In4 -17.8(2) . . no
O80 Ba2 O71 C77 168.3(4) . . no
O81 Ba2 O71 In4 -2.21(16) . . no
O81 Ba2 O71 C77 -176.0(5) . . no
O50 Ba2 O80 C81 -67.6(6) . . no
O50 Ba2 O80 C88 111.6(4) . . no
O51 Ba2 O80 C81 -8.8(6) . . no
O51 Ba2 O80 C88 170.4(4) . . no
O60 Ba2 O80 C81 106.4(6) . . no
O60 Ba2 O80 C88 -74.4(4) . . no
O61 Ba2 O80 C81 46.5(6) . . no
O61 Ba2 O80 C88 -134.3(4) . . no
O71 Ba2 O80 C81 -153.4(5) . . no
O71 Ba2 O80 C88 25.8(5) . . no
O81 Ba2 O80 C81 -169.0(6) . . no
O81 Ba2 O80 C88 10.3(4) . . no
O50 Ba2 O81 In4 79.5(2) . . no
O50 Ba2 O81 C87 -97.6(5) . . no
O51 Ba2 O81 In4 136.44(18) . . no
O51 Ba2 O81 C87 -40.6(5) . . no
O81 Ba2 O70 C78 31.5(4) . . no
O50 Ba2 O71 In4 -108.3(2) . . no
O50 Ba2 O71 C77 77.9(5) . . no
O51 Ba2 O71 In4 -129.9(2) . . no
O51 Ba2 O71 C77 56.3(5) . . no
O60 Ba2 O71 In4 77.3(2) . . no
O60 Ba2 O71 C77 -96.5(5) . . no
O60 Ba2 O81 C87 82.2(5) . . no
O61 Ba2 O81 In4 -126.1(2) . . no
O60 Ba2 O81 In4 -100.84(19) . . no
O70 Ba2 O81 In4 -15.0(2) . . no
O61 Ba2 O81 C87 56.9(5) . . no
O90 Ba3 O100 C108 116.7(4) 2_555 . no
O90 Ba3 O100 C101 -64.4(6) 2_555 . no
O90 Ba3 O101 C107 85.6(4) . . no
O91 Ba3 O101 In6 -132.43(18) . . no
O91 Ba3 O100 C101 -5.0(6) 2_555 . no
O91 Ba3 O100 C108 176.1(4) 2_555 . no
O101 Ba3 O100 C101 -145.3(5) 2_555 . no
O101 Ba3 O100 C108 35.8(4) 2_555 . no
O90 Ba3 O101 In6 -108.82(19) . . no
O91 Ba3 O101 In6 129.86(19) 2_555 . no
O91 Ba3 O101 C107 -35.8(5) 2_555 . no
O100 Ba3 O101 In6 -25.0(2) 2_555 . no
O100 Ba3 O101 C107 169.4(4) 2_555 . no
O101 Ba3 O101 In6 0.00(15) 2_555 . no
O101 Ba3 O101 C107 -165.6(5) 2_555 . no
O90 Ba3 O91 In5 19.2(2) . 2_555 no
O91 Ba3 O91 In5 0.00(16) . 2_555 no
O100 Ba3 O91 In5 109.1(2) . 2_555 no
O101 Ba3 O91 In5 129.68(19) . 2_555 no
O91 Ba3 O101 C107 62.0(5) . . no
O100 Ba3 O101 In6 153.6(2) . . no
O100 Ba3 O101 C107 -12.0(4) . . no
O90 Ba3 O101 In6 73.79(19) 2_555 . no
O90 Ba3 O101 C107 -91.8(4) 2_555 . no
O91 Ba3 O100 C108 -128.1(4) . . no
O101 Ba3 O100 C101 -169.9(6) . . no
O101 Ba3 O100 C108 11.1(4) . . no
O91 Ba3 O90 C91 -161.6(5) . . no
O91 Ba3 O90 C98 -16.4(4) . . no
O100 Ba3 O90 C91 95.7(5) . . no
O100 Ba3 O90 C98 -119.1(4) . . no
O101 Ba3 O90 C91 36.4(5) . . no
O101 Ba3 O90 C98 -178.4(4) . . no
O91 Ba3 O90 C91 179.3(5) 2_555 . no
O91 Ba3 O90 C98 -35.5(4) 2_555 . no
O100 Ba3 O90 C91 -78.2(5) 2_555 . no
O100 Ba3 O90 C98 67.0(4) 2_555 . no
O101 Ba3 O90 C91 -19.6(5) 2_555 . no
O101 Ba3 O90 C98 125.6(4) 2_555 . no
O90 Ba3 O91 In5 -159.8(2) . . no
O90 Ba3 O91 C97 18.7(4) . . no
O100 Ba3 O91 In5 -73.8(2) . . no
O100 Ba3 O91 C97 104.6(4) . . no
O101 Ba3 O91 In5 -132.27(18) . . no
O101 Ba3 O91 C97 46.2(5) . . no
O90 Ba3 O91 In5 19.2(2) 2_555 . no
O90 Ba3 O91 C97 -162.4(4) 2_555 . no
O91 Ba3 O91 In5 0.00(16) 2_555 . no
O91 Ba3 O91 C97 178.4(5) 2_555 . no
O100 Ba3 O91 In5 109.1(2) 2_555 . no
O100 Ba3 O91 C97 -72.5(4) 2_555 . no
O90 Ba3 O101 In6 73.79(19) . 2_555 no
O91 Ba3 O101 In6 129.86(19) . 2_555 no
O100 Ba3 O101 In6 -25.0(2) . 2_555 no
O101 Ba3 O101 In6 0.00(15) . 2_555 no
O91 Ba3 O100 C101 50.9(6) . . no
O90 Ba3 O100 C108 -68.8(4) . . no
O101 Ba3 O91 In5 129.68(19) 2_555 . no
O101 Ba3 O91 C97 -51.9(5) 2_555 . no
O90 Ba3 O100 C101 110.1(6) . . no
O21 In1 O11 C17 162.2(5) . . no
C2 In1 O11 C17 -94.4(5) . . no
O11 In1 O21 Ba1 -3.02(18) . . no
O21 In1 O11 Ba1 3.05(18) . . no
C2 In1 O21 C27 62.4(5) . . no
C1 In1 O21 Ba1 100.8(3) . . no
C1 In1 O21 C27 -84.9(5) . . no
O11 In1 O21 C27 171.3(5) . . no
C1 In1 O11 Ba1 -106.4(3) . . no
C1 In1 O11 C17 52.8(5) . . no
C2 In1 O21 Ba1 -111.9(2) . . no
C2 In1 O11 Ba1 106.4(2) . . no
O41 In2 O31 Ba1 2.41(19) . . no
O41 In2 O31 C37 -172.0(5) . . no
O31 In2 O41 Ba1 -2.5(2) . . no
O31 In2 O41 C47 176.8(5) . . no
C3 In2 O41 Ba1 -105.6(3) . . no
C4 In2 O31 Ba1 -100.0(3) . . no
C4 In2 O31 C37 85.7(6) . . no
C3 In2 O31 Ba1 110.0(3) . . no
C3 In2 O31 C37 -64.4(6) . . no
C4 In2 O41 C47 -75.3(5) . . no
C3 In2 O41 C47 73.7(5) . . no
C4 In2 O41 Ba1 105.4(3) . . no
C5 In3 O51 Ba2 -104.9(3) . . no
O61 In3 O51 C57 -172.3(5) . . no
C5 In3 O51 C57 82.6(5) . . no
C6 In3 O51 Ba2 107.6(3) . . no
C6 In3 O61 C67 92.5(5) . . no
C5 In3 O61 C67 -56.0(5) . . no
C6 In3 O61 Ba2 -103.7(3) . . no
O61 In3 O51 Ba2 0.15(18) . . no
O51 In3 O61 C67 -164.0(5) . . no
C5 In3 O61 Ba2 107.8(3) . . no
C6 In3 O51 C57 -64.9(5) . . no
O51 In3 O61 Ba2 -0.14(18) . . no
C8 In4 O81 C87 66.8(5) . . no
C7 In4 O81 C87 -84.0(5) . . no
C8 In4 O81 Ba2 -110.1(3) . . no
O71 In4 O81 C87 174.5(5) . . no
C7 In4 O81 Ba2 99.1(3) . . no
C8 In4 O71 Ba2 105.6(3) . . no
C8 In4 O71 C77 -80.6(5) . . no
O71 In4 O81 Ba2 -2.42(18) . . no
O81 In4 O71 Ba2 2.47(18) . . no
O81 In4 O71 C77 176.3(5) . . no
C7 In4 O71 Ba2 -107.0(3) . . no
C7 In4 O71 C77 66.8(5) . . no
C9 In5 O91 Ba3 108.5(2) . . no
C9 In5 O91 C97 -69.9(5) . . no
O91 In5 O91 Ba3 0.00(18) 2_555 . no
C9 In5 O91 Ba3 -103.2(3) . 2_555 no
C9 In5 O91 Ba3 -103.2(3) 2_555 . no
C9 In5 O91 C97 78.4(5) 2_555 . no
O91 In5 O91 C97 -178.4(5) 2_555 . no
O91 In5 O91 Ba3 0.00(18) . 2_555 no
C10 In6 O101 C107 -91.9(5) . . no
O101 In6 O101 Ba3 0.00(17) 2_555 . no
C10 In6 O101 Ba3 103.0(2) . . no
C10 In6 O101 Ba3 -108.8(2) 2_555 . no
C10 In6 O101 C107 56.3(5) 2_555 . no
O101 In6 O101 C107 165.1(5) 2_555 . no
C10 In6 O101 Ba3 -108.8(2) . 2_555 no
O101 In6 O101 Ba3 0.00(17) . 2_555 no
Ba1 O10 C11 C111 65.3(7) . . no
C11 O10 C18 C17 -169.4(6) . . no
Ba1 O10 C11 C12 -171.9(4) . . no
C18 O10 C11 C111 -143.0(5) . . no
Ba1 O10 C11 C112 -56.9(6) . . no
C18 O10 C11 C12 -20.2(6) . . no
C18 O10 C11 C112 94.8(5) . . no
Ba1 O10 C18 C13 170.6(4) . . no
Ba1 O10 C18 C17 -11.0(7) . . no
C11 O10 C18 C13 12.2(6) . . no
Ba1 O11 C17 C16 -171.1(5) . . no
In1 O11 C17 C18 -147.6(5) . . no
Ba1 O11 C17 C18 9.7(8) . . no
In1 O11 C17 C16 31.7(8) . . no
C21 O20 C28 C23 9.5(8) . . no
Ba1 O20 C21 C211 -51.3(7) . . no
Ba1 O20 C21 C212 69.8(8) . . no
C28 O20 C21 C22 -16.0(7) . . no
Ba1 O20 C21 C22 -165.9(4) . . no
C28 O20 C21 C211 98.6(6) . . no
C28 O20 C21 C212 -140.4(6) . . no
C21 O20 C28 C27 -169.7(6) . . no
Ba1 O20 C28 C27 -13.7(8) . . no
Ba1 O20 C28 C23 165.5(5) . . no
In1 O21 C27 C28 -160.1(5) . . no
Ba1 O21 C27 C28 13.6(8) . . no
In1 O21 C27 C26 22.8(9) . . no
Ba1 O21 C27 C26 -163.5(5) . . no
C38 O30 C31 C311 -138.7(6) . . no
C38 O30 C31 C312 104.2(6) . . no
Ba1 O30 C31 C32 156.9(6) . . no
Ba1 O30 C31 C311 34.1(9) . . no
Ba1 O30 C38 C33 -165.1(5) . . no
C38 O30 C31 C32 -15.9(8) . . no
Ba1 O30 C38 C37 11.8(8) . . no
C31 O30 C38 C33 9.4(8) . . no
Ba1 O30 C31 C312 -83.1(7) . . no
C31 O30 C38 C37 -173.6(6) . . no
In2 O31 C37 C38 161.0(5) . . no
Ba1 O31 C37 C36 165.2(5) . . no
In2 O31 C37 C36 -21.1(9) . . no
Ba1 O31 C37 C38 -12.7(8) . . no
Ba1 O40 C41 C42 164.9(4) . . no
C48 O40 C41 C412 141.3(5) . . no
Ba1 O40 C48 C43 -164.2(5) . . no
C48 O40 C41 C411 -97.5(6) . . no
Ba1 O40 C41 C411 47.9(7) . . no
Ba1 O40 C41 C412 -73.3(7) . . no
Ba1 O40 C48 C47 16.3(8) . . no
C48 O40 C41 C42 19.4(7) . . no
C41 O40 C48 C43 -11.4(8) . . no
C41 O40 C48 C47 169.1(6) . . no
In2 O41 C47 C48 164.4(5) . . no
In2 O41 C47 C46 -17.0(9) . . no
Ba1 O41 C47 C46 162.3(5) . . no
Ba1 O41 C47 C48 -16.3(8) . . no
C58 O50 C51 C511 -94.8(6) . . no
C58 O50 C51 C52 20.5(7) . . no
Ba2 O50 C58 C53 -160.3(5) . . no
Ba2 O50 C58 C57 20.2(7) . . no
Ba2 O50 C51 C512 -77.4(7) . . no
C51 O50 C58 C57 168.3(6) . . no
Ba2 O50 C51 C511 45.2(8) . . no
C51 O50 C58 C53 -12.2(7) . . no
C58 O50 C51 C512 142.6(6) . . no
Ba2 O50 C51 C52 160.5(4) . . no
In3 O51 C57 C58 152.4(5) . . no
Ba2 O51 C57 C56 157.1(5) . . no
In3 O51 C57 C56 -30.9(9) . . no
Ba2 O51 C57 C58 -19.5(8) . . no
C68 O60 C61 C612 142.5(5) . . no
C61 O60 C68 C63 -14.6(7) . . no
Ba2 O60 C68 C63 -173.6(4) . . no
C68 O60 C61 C611 -94.4(6) . . no
Ba2 O60 C61 C611 59.0(7) . . no
Ba2 O60 C68 C67 9.7(7) . . no
C68 O60 C61 C62 21.9(6) . . no
Ba2 O60 C61 C612 -64.1(7) . . no
Ba2 O60 C61 C62 175.3(4) . . no
C61 O60 C68 C67 168.7(6) . . no
In3 O61 C67 C68 155.8(4) . . no
In3 O61 C67 C66 -24.7(8) . . no
Ba2 O61 C67 C68 -6.6(7) . . no
Ba2 O61 C67 C66 172.9(5) . . no
Ba2 O70 C78 C77 -16.1(8) . . no
C78 O70 C71 C712 -138.8(6) . . no
Ba2 O70 C78 C73 164.4(5) . . no
Ba2 O70 C71 C72 -164.4(4) . . no
C71 O70 C78 C73 10.3(8) . . no
C78 O70 C71 C711 98.7(6) . . no
C78 O70 C71 C72 -17.1(7) . . no
Ba2 O70 C71 C711 -48.6(7) . . no
C71 O70 C78 C77 -170.2(6) . . no
Ba2 O70 C71 C712 73.8(7) . . no
In4 O71 C77 C76 22.6(9) . . no
In4 O71 C77 C78 -160.7(5) . . no
Ba2 O71 C77 C78 12.5(8) . . no
Ba2 O71 C77 C76 -164.3(5) . . no
Ba2 O80 C88 C87 -10.8(8) . . no
Ba2 O80 C81 C82 -158.5(4) . . no
C81 O80 C88 C83 -13.2(7) . . no
C81 O80 C88 C87 168.7(6) . . no
C88 O80 C81 C812 -96.0(6) . . no
Ba2 O80 C81 C811 -36.8(8) . . no
Ba2 O80 C81 C812 83.2(7) . . no
Ba2 O80 C88 C83 167.4(5) . . no
C88 O80 C81 C811 144.0(6) . . no
C88 O80 C81 C82 22.3(6) . . no
Ba2 O81 C87 C86 -168.5(5) . . no
In4 O81 C87 C88 -165.7(5) . . no
Ba2 O81 C87 C88 10.8(8) . . no
In4 O81 C87 C86 15.0(10) . . no
C98 O90 C91 C92 17.3(7) . . no
C98 O90 C91 C912 137.5(5) . . no
Ba3 O90 C91 C92 163.6(4) . . no
Ba3 O90 C91 C911 45.4(7) . . no
C98 O90 C91 C911 -101.0(6) . . no
Ba3 O90 C98 C93 -163.6(4) . . no
Ba3 O90 C98 C97 16.2(7) . . no
C91 O90 C98 C93 -9.8(7) . . no
C91 O90 C98 C97 170.0(6) . . no
Ba3 O90 C91 C912 -76.1(6) . . no
Ba3 O91 C97 C96 161.8(5) . . no
Ba3 O91 C97 C98 -19.1(8) . . no
In5 O91 C97 C96 -20.0(9) . . no
In5 O91 C97 C98 159.1(5) . . no
C108 O100 C101 C114 140.1(6) . . no
Ba3 O100 C108 C107 -11.2(7) . . no
C101 O100 C108 C103 -12.6(7) . . no
C101 O100 C108 C107 169.6(6) . . no
C108 O100 C101 C102 18.7(6) . . no
C108 O100 C101 C113 -99.7(6) . . no
Ba3 O100 C101 C113 81.3(7) . . no
Ba3 O100 C108 C103 166.7(4) . . no
Ba3 O100 C101 C102 -160.3(4) . . no
Ba3 O100 C101 C114 -38.9(8) . . no
O10 C11 C12 C13 20.4(6) . . no
C112 C11 C12 C13 -91.9(6) . . no
C111 C11 C12 C13 140.0(6) . . no
C11 C12 C13 C18 -13.8(7) . . no
C11 C12 C13 C14 169.7(6) . . no
C12 C13 C18 C17 -176.9(6) . . no
C12 C13 C18 O10 1.6(7) . . no
C14 C13 C18 O10 178.6(5) . . no
C14 C13 C18 C17 0.2(9) . . no
C18 C13 C14 C15 -0.1(9) . . no
C12 C13 C14 C15 176.2(6) . . no
C13 C14 C15 C16 -1.0(10) . . no
C14 C15 C16 C17 2.0(10) . . no
C15 C16 C17 C18 -1.8(9) . . no
C15 C16 C17 O11 178.9(6) . . no
O11 C17 C18 O10 1.8(9) . . no
O11 C17 C18 C13 -179.9(5) . . no
C16 C17 C18 O10 -177.6(5) . . no
C16 C17 C18 C13 0.8(9) . . no
C211 C21 C22 C23 -95.9(7) . . no
C212 C21 C22 C23 137.9(7) . . no
O20 C21 C22 C23 16.4(8) . . no
C21 C22 C23 C24 167.7(8) . . no
C21 C22 C23 C28 -11.0(8) . . no
C22 C23 C28 O20 1.5(8) . . no
C22 C23 C28 C27 -179.4(7) . . no
C22 C23 C24 C25 179.8(8) . . no
C24 C23 C28 C27 1.7(11) . . no
C28 C23 C24 C25 -1.6(10) . . no
C24 C23 C28 O20 -177.5(6) . . no
C23 C24 C25 C26 0.5(11) . . no
C24 C25 C26 C27 0.6(11) . . no
C25 C26 C27 C28 -0.6(9) . . no
C25 C26 C27 O21 176.6(6) . . no
C26 C27 C28 C23 -0.6(10) . . no
C26 C27 C28 O20 178.5(6) . . no
O21 C27 C28 O20 1.1(10) . . no
O21 C27 C28 C23 -177.9(6) . . no
C312 C31 C32 C33 -99.4(8) . . no
C311 C31 C32 C33 134.4(7) . . no
O30 C31 C32 C33 16.1(9) . . no
C31 C32 C33 C38 -11.1(10) . . no
C31 C32 C33 C34 170.8(8) . . no
C32 C33 C38 O30 1.4(10) . . no
C32 C33 C38 C37 -175.4(8) . . no
C34 C33 C38 O30 179.7(7) . . no
C34 C33 C38 C37 2.9(12) . . no
C32 C33 C34 C35 175.1(9) . . no
C38 C33 C34 C35 -2.8(11) . . no
C33 C34 C35 C36 1.9(10) . . no
C34 C35 C36 C37 -1.0(11) . . no
C35 C36 C37 C38 0.9(10) . . no
C35 C36 C37 O31 -177.1(6) . . no
O31 C37 C38 O30 -0.3(10) . . no
O31 C37 C38 C33 176.3(7) . . no
C36 C37 C38 C33 -1.8(11) . . no
C36 C37 C38 O30 -178.4(6) . . no
C411 C41 C42 C43 94.1(7) . . no
O40 C41 C42 C43 -20.0(7) . . no
C412 C41 C42 C43 -136.8(6) . . no
C41 C42 C43 C48 14.0(8) . . no
C41 C42 C43 C44 -168.3(8) . . no
C48 C43 C44 C45 0.7(10) . . no
C42 C43 C48 O40 -2.3(8) . . no
C42 C43 C48 C47 177.2(7) . . no
C44 C43 C48 O40 179.6(6) . . no
C44 C43 C48 C47 -0.9(11) . . no
C42 C43 C44 C45 -176.8(7) . . no
C43 C44 C45 C46 0.2(10) . . no
C44 C45 C46 C47 -1.1(11) . . no
C45 C46 C47 O41 -177.7(6) . . no
C45 C46 C47 C48 0.9(10) . . no
C46 C47 C48 O40 179.5(6) . . no
C46 C47 C48 C43 0.1(10) . . no
O41 C47 C48 O40 -1.8(10) . . no
O41 C47 C48 C43 178.8(6) . . no
O50 C51 C52 C53 -20.9(7) . . no
C512 C51 C52 C53 -140.1(7) . . no
C511 C51 C52 C53 92.4(7) . . no
C51 C52 C53 C54 -167.6(8) . . no
C51 C52 C53 C58 14.4(8) . . no
C52 C53 C58 O50 -2.1(8) . . no
C52 C53 C58 C57 177.5(7) . . no
C58 C53 C54 C55 0.0(10) . . no
C54 C53 C58 C57 -0.9(11) . . no
C54 C53 C58 O50 179.6(6) . . no
C52 C53 C54 C55 -177.9(7) . . no
C53 C54 C55 C56 0.3(10) . . no
C54 C55 C56 C57 0.3(10) . . no
C55 C56 C57 C58 -1.0(9) . . no
C55 C56 C57 O51 -177.8(6) . . no
C56 C57 C58 C53 1.4(10) . . no
O51 C57 C58 O50 -2.2(9) . . no
O51 C57 C58 C53 178.3(6) . . no
C56 C57 C58 O50 -179.2(6) . . no
C611 C61 C62 C63 93.3(6) . . no
C612 C61 C62 C63 -138.0(6) . . no
O60 C61 C62 C63 -20.8(7) . . no
C61 C62 C63 C68 13.0(7) . . no
C61 C62 C63 C64 -168.4(7) . . no
C62 C63 C64 C65 -177.4(7) . . no
C62 C63 C68 O60 0.4(7) . . no
C62 C63 C68 C67 177.1(6) . . no
C68 C63 C64 C65 1.0(9) . . no
C64 C63 C68 O60 -178.4(5) . . no
C64 C63 C68 C67 -1.7(10) . . no
C63 C64 C65 C66 -0.2(10) . . no
C64 C65 C66 C67 0.0(10) . . no
C65 C66 C67 O61 179.9(6) . . no
C65 C66 C67 C68 -0.6(9) . . no
O61 C67 C68 O60 -2.6(9) . . no
C66 C67 C68 O60 177.8(5) . . no
C66 C67 C68 C63 1.5(9) . . no
O61 C67 C68 C63 -179.0(6) . . no
O70 C71 C72 C73 17.2(7) . . no
C711 C71 C72 C73 -94.7(6) . . no
C712 C71 C72 C73 135.7(6) . . no
C71 C72 C73 C74 170.2(7) . . no
C71 C72 C73 C78 -11.6(7) . . no
C72 C73 C78 O70 1.4(8) . . no
C72 C73 C74 C75 176.6(7) . . no
C78 C73 C74 C75 -1.6(10) . . no
C74 C73 C78 C77 0.4(11) . . no
C72 C73 C78 C77 -178.1(6) . . no
C74 C73 C78 O70 179.9(6) . . no
C73 C74 C75 C76 1.8(10) . . no
C74 C75 C76 C77 -0.9(11) . . no
C75 C76 C77 O71 176.6(6) . . no
C75 C76 C77 C78 -0.3(10) . . no
C76 C77 C78 C73 0.5(10) . . no
O71 C77 C78 O70 3.9(10) . . no
C76 C77 C78 O70 -179.0(6) . . no
O71 C77 C78 C73 -176.6(6) . . no
O80 C81 C82 C83 -22.6(6) . . no
C811 C81 C82 C83 -138.9(6) . . no
C812 C81 C82 C83 92.7(6) . . no
C81 C82 C83 C84 -166.7(7) . . no
C81 C82 C83 C88 15.8(7) . . no
C88 C83 C84 C85 0.3(10) . . no
C82 C83 C88 O80 -2.3(8) . . no
C84 C83 C88 O80 179.8(6) . . no
C84 C83 C88 C87 -2.1(11) . . no
C82 C83 C88 C87 175.7(7) . . no
C82 C83 C84 C85 -177.0(7) . . no
C83 C84 C85 C86 0.9(10) . . no
C84 C85 C86 C87 -0.5(11) . . no
C85 C86 C87 O81 178.2(7) . . no
C85 C86 C87 C88 -1.1(10) . . no
O81 C87 C88 O80 0.9(10) . . no
O81 C87 C88 C83 -177.0(6) . . no
C86 C87 C88 O80 -179.7(6) . . no
C86 C87 C88 C83 2.4(10) . . no
O90 C91 C92 C93 -17.8(7) . . no
C911 C91 C92 C93 96.8(6) . . no
C912 C91 C92 C93 -133.7(6) . . no
C91 C92 C93 C94 -169.6(7) . . no
C91 C92 C93 C98 12.8(7) . . no
C92 C93 C94 C95 -177.2(7) . . no
C98 C93 C94 C95 0.2(10) . . no
C92 C93 C98 O90 -2.5(8) . . no
C92 C93 C98 C97 177.7(6) . . no
C94 C93 C98 O90 179.6(6) . . no
C94 C93 C98 C97 -0.2(10) . . no
C93 C94 C95 C96 1.1(10) . . no
C94 C95 C96 C97 -2.5(11) . . no
C95 C96 C97 O91 -178.6(6) . . no
C95 C96 C97 C98 2.4(10) . . no
O91 C97 C98 O90 0.0(9) . . no
O91 C97 C98 C93 179.8(6) . . no
C96 C97 C98 O90 179.2(6) . . no
C96 C97 C98 C93 -1.1(10) . . no
